data_7116210
loop_
_publ_author_name
'Son, Jung-Ho'
'Casey, William H.'

_publ_section_title
;
 Reversible capping/uncapping of phosphorous-centered Keggin-type
 polyoxoniobate clusters.
;
_journal_issue 8
_journal_name_full 'Chemical communications (Cambridge, England)'
_journal_page_first 1436
_journal_page_last 1438
_journal_paper_doi 10.1039/c4cc05689b
_journal_volume 51
_journal_year 2015
_chemical_formula_moiety '9(C4 H12 N) P Sb2 Nb12 O40, 28(H2 O)'
_chemical_formula_sum 'C104 H264 N26 Nb36 O209 P3 Sb6'
_chemical_formula_weight 9391.57
_chemical_name_common 'tetramethylammonium bisantimonydodecaniobophosphate'
_chemical_name_systematic
;
 ?
;
_space_group_crystal_system triclinic
_space_group_IT_number 2
_space_group_name_Hall '-P 1'
_space_group_name_H-M_alt 'P -1'
_symmetry_space_group_name_Hall '-P 1'
_symmetry_space_group_name_H-M 'P -1'
_atom_sites_solution_hydrogens geom
_audit_creation_method SHELXL-2013
_cell_angle_alpha 95.0150(10)
_cell_angle_beta 93.7760(10)
_cell_angle_gamma 93.5710(10)
_cell_formula_units_Z 1
_cell_length_a 13.5271(6)
_cell_length_b 15.3790(7)
_cell_length_c 38.1915(18)
_cell_measurement_reflns_used 9711
_cell_measurement_temperature 88(2)
_cell_measurement_theta_max 27.46
_cell_measurement_theta_min 2.23
_cell_volume 7879.0(6)
_computing_cell_refinement 'Bruker SAINT'
_computing_data_collection 'Bruker APEX2'
_computing_data_reduction 'Bruker SAINT'
_computing_molecular_graphics 'Bruker SHELXTL'
_computing_publication_material 'Bruker SHELXTL'
_computing_structure_refinement 'SHELXL-97 (Sheldrick, 2008)'
_computing_structure_solution 'SHELXS-97 (Sheldrick, 2008)'
_diffrn_ambient_temperature 88(2)
_diffrn_measured_fraction_theta_full 0.999
_diffrn_measured_fraction_theta_max 0.999
_diffrn_measurement_device_type 'Bruker APEX-II CCD'
_diffrn_measurement_method '\f and \w scans'
_diffrn_radiation_source 'sealed tube'
_diffrn_radiation_type MoK\a
_diffrn_radiation_wavelength 0.71073
_diffrn_reflns_av_R_equivalents 0.0217
_diffrn_reflns_av_unetI/netI 0.0237
_diffrn_reflns_Laue_measured_fraction_full 0.999
_diffrn_reflns_Laue_measured_fraction_max 0.999
_diffrn_reflns_limit_h_max 16
_diffrn_reflns_limit_h_min -16
_diffrn_reflns_limit_k_max 19
_diffrn_reflns_limit_k_min -19
_diffrn_reflns_limit_l_max 47
_diffrn_reflns_limit_l_min -47
_diffrn_reflns_number 94959
_diffrn_reflns_point_group_measured_fraction_full 0.999
_diffrn_reflns_point_group_measured_fraction_max 0.999
_diffrn_reflns_theta_full 25.242
_diffrn_reflns_theta_max 26.372
_diffrn_reflns_theta_min 1.946
_exptl_absorpt_coefficient_mu 1.877
_exptl_absorpt_correction_T_max 0.7456
_exptl_absorpt_correction_T_min 0.6466
_exptl_absorpt_correction_type multi-scan
_exptl_absorpt_process_details 'SADABS (Bruker, 2003)'
_exptl_crystal_colour colourless
_exptl_crystal_density_diffrn 1.979
_exptl_crystal_description plate
_exptl_crystal_F_000 4569
_exptl_crystal_size_max 0.245
_exptl_crystal_size_mid 0.217
_exptl_crystal_size_min 0.104
_refine_diff_density_max 2.059
_refine_diff_density_min -1.567
_refine_diff_density_rms 0.134
_refine_ls_extinction_method none
_refine_ls_goodness_of_fit_ref 1.162
_refine_ls_hydrogen_treatment constr
_refine_ls_matrix_type full
_refine_ls_number_parameters 1805
_refine_ls_number_reflns 32166
_refine_ls_number_restraints 0
_refine_ls_restrained_S_all 1.162
_refine_ls_R_factor_all 0.0495
_refine_ls_R_factor_gt 0.0461
_refine_ls_shift/su_max 0.068
_refine_ls_shift/su_mean 0.001
_refine_ls_structure_factor_coef Fsqd
_refine_ls_weighting_details 'w=1/[\s^2^(Fo^2^)+(0.0204P)^2^+64.3078P] where P=(Fo^2^+2Fc^2^)/3'
_refine_ls_weighting_scheme calc
_refine_ls_wR_factor_gt 0.1020
_refine_ls_wR_factor_ref 0.1036
_reflns_Friedel_coverage 0.000
_reflns_number_gt 29918
_reflns_number_total 32166
_reflns_threshold_expression 'I > 2\s(I)'
_cod_data_source_file c4cc05689b2.cif
_cod_data_source_block TMA-PSb2Nb12O40
_cod_depositor_comments 'Adding full bibliography for 7116210--7116212.cif.'
_cod_database_code 7116210
_shelx_space_group_comment
;
The symmetry employed for this shelxl refinement is uniquely defined
by the following loop, which should always be used as a source of
symmetry information in preference to the above space-group names.
They are only intended as comments.
;
_shelx_estimated_absorpt_t_min 0.656
_shelx_estimated_absorpt_t_max 0.829
_shelxl_version_number 2013-4

loop_
_space_group_symop_operation_xyz
'x, y, z'
'-x, -y, -z'

loop_
_atom_site_label
_atom_site_type_symbol
_atom_site_fract_x
_atom_site_fract_y
_atom_site_fract_z
_atom_site_U_iso_or_equiv
_atom_site_adp_type
_atom_site_occupancy
_atom_site_site_symmetry_order
_atom_site_calc_flag
_atom_site_refinement_flags_posn
_atom_site_refinement_flags_adp
_atom_site_refinement_flags_occupancy
Nb1 Nb 0.00474(3) 0.44324(3) 0.30023(2) 0.0134(3) Uani 1 1 d . . .
Nb2 Nb 0.25799(4) 0.35255(3) 0.26653(2) 0.0139(3) Uani 1 1 d . . .
Nb3 Nb 0.13938(4) 0.54023(3) 0.22888(2) 0.0143(3) Uani 1 1 d . . .
Nb4 Nb 0.01739(3) 0.63970(3) 0.35148(2) 0.0125(3) Uani 1 1 d . . .
Nb5 Nb 0.11498(3) 0.46667(3) 0.38951(2) 0.0122(3) Uani 1 1 d . . .
Nb6 Nb 0.36668(4) 0.37554(3) 0.35650(2) 0.0131(3) Uani 1 1 d . . .
Nb7 Nb 0.48163(3) 0.47038(3) 0.28988(2) 0.0137(3) Uani 1 1 d . . .
Nb8 Nb 0.36744(4) 0.65614(3) 0.24841(2) 0.0130(3) Uani 1 1 d . . .
Nb9 Nb 0.14101(4) 0.74057(3) 0.27856(2) 0.0137(3) Uani 1 1 d . . .
Nb10 Nb 0.26143(3) 0.76515(3) 0.37788(2) 0.0121(3) Uani 1 1 d . . .
Nb11 Nb 0.36375(3) 0.58765(3) 0.41282(2) 0.0125(3) Uani 1 1 d . . .
Nb12 Nb 0.48847(3) 0.68036(3) 0.34805(2) 0.0130(3) Uani 1 1 d . . .
Nb13 Nb 0.86114(5) 0.89876(3) 0.92011(2) 0.0252(3) Uani 1 1 d . . .
Nb14 Nb 1.10845(4) 0.81685(4) 0.95299(2) 0.0233(3) Uani 1 1 d . . .
Nb15 Nb 0.76411(5) 0.88066(4) 1.01081(2) 0.0307(3) Uani 1 1 d . . .
Nb16 Nb 0.75901(4) 1.08029(4) 0.96769(2) 0.0235(3) Uani 1 1 d . . .
Nb17 Nb 1.09541(4) 1.01707(3) 0.91038(2) 0.0189(3) Uani 1 1 d . . .
Nb18 Nb 1.01017(4) 0.79937(4) 1.04362(2) 0.0242(3) Uani 1 1 d . . .
Sb1 Sb 0.36450(3) 0.82411(2) 0.30722(2) 0.0138(3) Uani 1 1 d . . .
Sb2 Sb 0.13877(3) 0.29433(2) 0.33372(2) 0.0154(3) Uani 1 1 d . . .
Sb3 Sb 0.88780(3) 0.73364(2) 0.96806(2) 0.0192(3) Uani 1 1 d . . .
P1 P 0.25002(9) 0.56024(8) 0.32057(3) 0.0095(3) Uani 1 1 d . . .
P2 P 1.0000 1.0000 1.0000 0.0129(4) Uani 1 2 d S . P
O1 O -0.0984(3) 0.3714(3) 0.28370(11) 0.0198(9) Uani 1 1 d . . .
O2 O 0.1219(3) 0.3603(2) 0.29103(10) 0.0151(8) Uani 1 1 d . . .
O3 O 0.0346(3) 0.3915(2) 0.34784(10) 0.0153(8) Uani 1 1 d . . .
O4 O -0.0556(3) 0.5394(3) 0.32205(10) 0.0173(8) Uani 1 1 d . . .
O5 O 0.0417(3) 0.4993(2) 0.25990(10) 0.0168(8) Uani 1 1 d . . .
O6 O 0.1469(3) 0.5358(2) 0.33407(9) 0.0121(8) Uani 1 1 d . . .
O7 O 0.2287(3) 0.2534(2) 0.23908(10) 0.0188(8) Uani 1 1 d . . .
O8 O 0.2123(3) 0.4383(2) 0.23755(10) 0.0166(8) Uani 1 1 d . . .
O9 O 0.3942(3) 0.3746(2) 0.26194(10) 0.0161(8) Uani 1 1 d . . .
O10 O 0.2830(3) 0.3002(2) 0.31474(10) 0.0163(8) Uani 1 1 d . . .
O11 O 0.3071(3) 0.4772(2) 0.31270(10) 0.0140(8) Uani 1 1 d . . .
O12 O 0.0817(3) 0.5106(3) 0.18668(11) 0.0240(9) Uani 1 1 d . . .
O13 O 0.2649(3) 0.6025(2) 0.21550(10) 0.0164(8) Uani 1 1 d . . .
O14 O 0.0959(3) 0.6640(2) 0.23745(10) 0.0161(8) Uani 1 1 d . . .
O15 O 0.2339(3) 0.6059(2) 0.28604(9) 0.0132(8) Uani 1 1 d . . .
O16 O -0.0810(3) 0.7002(3) 0.36541(11) 0.0189(8) Uani 1 1 d . . .
O17 O 0.1320(3) 0.7103(2) 0.37564(10) 0.0159(8) Uani 1 1 d . . .
O18 O 0.0498(3) 0.6946(2) 0.30861(10) 0.0149(8) Uani 1 1 d . . .
O19 O 0.0249(3) 0.5560(2) 0.38852(10) 0.0149(8) Uani 1 1 d . . .
O20 O 0.0740(3) 0.4060(2) 0.42403(10) 0.0168(8) Uani 1 1 d . . .
O21 O 0.2177(3) 0.3804(2) 0.36907(10) 0.0146(8) Uani 1 1 d . . .
O22 O 0.2254(3) 0.5385(2) 0.41104(9) 0.0144(8) Uani 1 1 d . . .
O23 O 0.4024(3) 0.2887(3) 0.38142(10) 0.0194(9) Uani 1 1 d . . .
O24 O 0.4762(3) 0.3922(2) 0.32892(10) 0.0168(8) Uani 1 1 d . . .
O25 O 0.3949(3) 0.4749(2) 0.38922(10) 0.0156(8) Uani 1 1 d . . .
O26 O 0.5959(3) 0.4492(3) 0.27290(11) 0.0215(9) Uani 1 1 d . . .
O27 O 0.4299(3) 0.5535(2) 0.25819(10) 0.0165(8) Uani 1 1 d . . .
O28 O 0.5166(3) 0.5706(3) 0.32498(10) 0.0165(8) Uani 1 1 d . . .
O29 O 0.4481(3) 0.7063(3) 0.22037(10) 0.0181(8) Uani 1 1 d . . .
O30 O 0.2824(3) 0.7617(2) 0.26120(10) 0.0160(8) Uani 1 1 d . . .
O31 O 0.4308(3) 0.7125(2) 0.29780(10) 0.0140(8) Uani 1 1 d . . .
O32 O 0.0906(3) 0.8393(3) 0.26813(10) 0.0192(9) Uani 1 1 d . . .
O33 O 0.2321(3) 0.7880(2) 0.32421(10) 0.0148(8) Uani 1 1 d . . .
O34 O 0.2450(3) 0.8721(2) 0.39697(11) 0.0195(9) Uani 1 1 d . . .
O35 O 0.3152(3) 0.7092(2) 0.41669(10) 0.0150(8) Uani 1 1 d . . .
O36 O 0.4007(3) 0.7864(2) 0.35860(10) 0.0152(8) Uani 1 1 d . . .
O37 O 0.3113(3) 0.6224(2) 0.34930(9) 0.0120(8) Uani 1 1 d . . .
O38 O 0.4019(3) 0.5797(3) 0.45713(10) 0.0189(8) Uani 1 1 d . . .
O39 O 0.4828(3) 0.6443(2) 0.39407(10) 0.0158(8) Uani 1 1 d . . .
O40 O 0.6045(3) 0.7419(3) 0.35045(10) 0.0189(8) Uani 1 1 d . . .
O41 O 0.7936(3) 0.8400(3) 0.88413(11) 0.0277(10) Uani 1 1 d . . .
O42 O 0.9593(4) 0.8042(3) 0.93320(16) 0.0459(15) Uani 1 1 d . . .
O43 O 0.8001(6) 0.8350(4) 0.96069(16) 0.065(2) Uani 1 1 d . . .
O44 O 0.7842(7) 0.9939(4) 0.92917(17) 0.081(3) Uani 1 1 d . . .
O45 O 0.9616(4) 0.9605(3) 0.89852(18) 0.0508(17) Uani 1 1 d . . .
O46 O 1.1076(6) 1.0280(5) 1.0182(2) 0.015(3) Uani 0.492(16) 1 d . . .
O47 O 1.1486(4) 0.7222(3) 0.93133(13) 0.0331(11) Uani 1 1 d . . .
O48 O 1.1364(4) 0.9030(4) 0.9222(2) 0.060(2) Uani 1 1 d . . .
O49 O 1.0288(4) 0.7592(5) 0.99105(13) 0.060(2) Uani 1 1 d . . .
O50 O 1.0572(6) 0.9164(5) 1.00397(19) 0.016(3) Uani 0.490(16) 1 d . . .
O51 O 0.6557(3) 0.8129(3) 1.01285(13) 0.0339(11) Uani 1 1 d . . .
O52 O 0.7142(7) 0.9809(4) 0.99324(18) 0.086(3) Uani 1 1 d . . .
O53 O 0.8691(4) 0.7888(4) 1.01809(14) 0.0506(17) Uani 1 1 d . . .
O54 O 0.9457(5) 0.9414(5) 1.02439(19) 0.012(2) Uani 0.491(15) 1 d . . .
O55 O 0.6474(4) 1.1179(4) 0.95299(14) 0.0488(15) Uani 1 1 d . . .
O56 O 0.7861(5) 1.1481(5) 1.01367(14) 0.069(2) Uani 1 1 d . . .
O57 O 1.1391(4) 1.0249(4) 0.86891(14) 0.0514(16) Uani 1 1 d . . .
O58 O 1.2083(4) 1.0705(4) 0.94210(18) 0.065(2) Uani 1 1 d . . .
O59 O 1.0327(4) 1.1279(4) 0.91922(18) 0.063(2) Uani 1 1 d . . .
O60 O 1.0079(4) 0.6962(3) 1.06001(12) 0.0398(13) Uani 1 1 d . . .
O61 O 1.1447(5) 0.8384(5) 1.05022(13) 0.068(2) Uani 1 1 d . . .
O62 O 0.9886(6) 1.0470(5) 1.0361(2) 0.018(3) Uani 0.518(16) 1 d . . .
O64 O 0.6965(3) 0.2721(3) 0.45974(11) 0.0278(10) Uani 1 1 d . . .
O65 O 0.0457(6) 0.4684(4) 0.97080(16) 0.0632(19) Uani 1 1 d . . .
O66 O 0.3898(5) 0.3312(4) 0.03631(16) 0.0562(17) Uani 1 1 d . . .
O67 O 0.3190(4) 0.1926(4) 0.17918(13) 0.0439(14) Uani 1 1 d . . .
O68 O 0.6326(5) 0.8815(4) 0.30975(17) 0.0561(17) Uani 1 1 d . . .
O69 O 0.7063(4) 0.3689(4) 0.09793(14) 0.0446(14) Uani 1 1 d . . .
O70 O 0.7211(5) 0.1748(5) 0.35913(18) 0.0643(18) Uani 1 1 d . . .
O71 O 0.2857(5) 0.3177(4) 0.09634(16) 0.0513(15) Uani 1 1 d . . .
O72 O 0.5195(5) 0.8139(6) 0.0622(2) 0.081(2) Uani 1 1 d . . .
O73 O 0.9192(4) 0.5075(4) 0.14627(18) 0.0568(17) Uani 1 1 d . . .
O74 O 0.2847(4) 0.9517(4) 0.46425(14) 0.0447(13) Uani 1 1 d . . .
O75 O 0.5430(6) 0.8658(4) 0.24065(19) 0.073(2) Uani 1 1 d . . .
O76 O 0.7526(4) 0.4280(4) 0.16945(15) 0.0522(16) Uani 1 1 d . . .
O77 O 0.5651(4) 0.4408(4) 0.05398(16) 0.0497(14) Uani 1 1 d . . .
O78 O 0.1149(4) 0.1329(4) 0.26916(15) 0.0449(13) Uani 1 1 d . . .
O79 O 0.5708(4) 0.2148(3) 0.40193(12) 0.0334(11) Uani 1 1 d . . .
O80 O 0.0920(3) 0.4727(3) 0.49216(11) 0.0256(10) Uani 1 1 d . . .
O81 O 0.7664(4) 0.8385(4) 0.46323(14) 0.0403(12) Uani 1 1 d . . .
O82 O 0.2131(4) 0.9876(3) 0.28257(14) 0.0408(13) Uani 1 1 d . . .
O83 O 0.7759(3) 0.7975(3) 0.39165(12) 0.0250(10) Uani 1 1 d . . .
O84 O 0.7388(3) 0.3677(3) 0.23744(12) 0.0313(11) Uani 1 1 d . . .
O85 O 0.2795(3) 0.5556(3) 0.51023(11) 0.0236(9) Uani 1 1 d . . .
O87 O 0.2765(4) 0.0035(3) 0.35251(14) 0.0401(13) Uani 1 1 d . . .
O88 O 0.3622(4) 0.8000(3) 0.48213(12) 0.0313(11) Uani 1 1 d . . .
O89 O 0.2417(5) 0.6205(4) 0.14573(14) 0.0537(16) Uani 1 1 d . . .
O90 O 0.8803(7) 0.8584(7) 0.5669(2) 0.097(3) Uani 1 1 d . . .
O91 O 0.9009(5) 0.9761(5) 0.5042(3) 0.077(3) Uani 1 1 d . . .
O92 O 0.0289(4) 0.5735(4) 0.91685(15) 0.0460(14) Uani 1 1 d . . .
O93 O 0.0485(5) 0.6529(4) 0.12461(16) 0.0593(17) Uani 1 1 d . . .
O94 O 0.4353(6) 0.6922(5) 0.14884(15) 0.0642(19) Uani 1 1 d . . .
O95 O 0.9373(7) 0.9369(5) 0.2494(2) 0.086(3) Uani 1 1 d . . .
O96 O 0.9806(6) 0.7272(6) 0.18486(18) 0.082(2) Uani 1 1 d . . .
O97 O 0.1348(7) 0.1370(5) 0.81658(18) 0.078(2) Uani 1 1 d . . .
O98 O 0.4951(6) 0.1260(6) 0.1772(2) 0.085(2) Uani 1 1 d . . .
O99 O 0.8325(6) 0.5508(4) 0.8887(2) 0.086(3) Uani 1 1 d . . .
O100 O 0.8263(6) 0.1682(5) 0.4253(3) 0.099(3) Uani 1 1 d . . .
O101 O 0.9912(10) 0.2441(6) 0.4069(3) 0.160(6) Uani 1 1 d . . .
O102 O 0.8976(9) 0.1043(8) 0.2569(4) 0.152(6) Uani 1 1 d . . .
O103 O 0.5159(14) 0.8435(7) 0.1314(3) 0.191(8) Uani 1 1 d . . .
O104 O 0.2485(8) 0.9421(6) 0.8194(3) 0.128(5) Uani 1 1 d . . .
O105 O 0.2624(5) 0.1592(4) 0.39047(16) 0.0599(18) Uani 1 1 d . . .
O106 O 0.6708(7) 0.2124(6) 0.1977(3) 0.083(4) Uani 0.81(2) 1 d . . .
O107 O 0.8539(11) 0.2219(7) 0.3142(6) 0.259(12) Uani 1 1 d . . .
O108 O 0.5808(17) 0.9564(11) 0.1837(3) 0.297(14) Uani 1 1 d . . .
O109 O 0.7468(14) 0.1756(12) 0.2298(5) 0.050(7) Uani 0.33(2) 1 d . . .
O110 O 0.859(2) 1.0215(14) 0.4803(7) 0.103(12) Uani 0.42(3) 1 d . . .
N1 N 0.0231(4) 0.7329(3) 0.46689(14) 0.0267(12) Uani 1 1 d . . .
N2 N 0.6248(3) 0.6783(3) 0.51952(12) 0.0182(10) Uani 1 1 d . . .
N3 N 0.5552(4) 0.9710(3) 0.42197(13) 0.0215(11) Uani 1 1 d . . .
N4 N 0.9542(4) 0.9761(4) 0.35615(15) 0.0290(12) Uani 1 1 d . . .
N5 N 0.7312(3) 0.4722(3) 0.38638(13) 0.0181(10) Uani 1 1 d . . .
N6 N 0.7707(4) 0.6661(3) 0.26226(15) 0.0254(12) Uani 1 1 d . . .
N7 N 0.7211(6) 0.6558(6) 0.0922(2) 0.059(2) Uani 1 1 d . . .
N8 N 0.4740(4) 0.4309(4) 0.16864(15) 0.0335(14) Uani 1 1 d . . .
N9 N 0.4980(5) 0.1325(4) 0.28475(16) 0.0383(15) Uani 1 1 d . . .
N10 N 0.9959(4) 0.2501(4) 0.17726(14) 0.0306(13) Uani 1 1 d . . .
N11 N 0.5398(5) 0.1075(5) 0.0727(2) 0.0502(18) Uani 1 1 d . . .
N12 N 0.7829(7) 0.0921(4) 0.83328(18) 0.057(2) Uani 1 1 d . . .
N13 N 0.7097(5) 0.3920(5) 0.96707(18) 0.0489(18) Uani 1 1 d . . .
C1 C 0.0332(6) 0.8107(4) 0.4462(2) 0.0336(16) Uani 1 1 d . . .
H1A H -0.0255 0.8445 0.4483 0.050 Uiso 1 1 calc R U .
H1B H 0.0390 0.7910 0.4213 0.050 Uiso 1 1 calc R U .
H1C H 0.0927 0.8474 0.4553 0.050 Uiso 1 1 calc R U .
C2 C 0.1132(5) 0.6814(4) 0.46335(19) 0.0301(14) Uani 1 1 d . . .
H2A H 0.1723 0.7177 0.4731 0.045 Uiso 1 1 calc R U .
H2B H 0.1200 0.6638 0.4384 0.045 Uiso 1 1 calc R U .
H2C H 0.1059 0.6292 0.4762 0.045 Uiso 1 1 calc R U .
C3 C -0.0670(5) 0.6765(5) 0.45219(18) 0.0284(14) Uani 1 1 d . . .
H3A H -0.0776 0.6279 0.4668 0.043 Uiso 1 1 calc R U .
H3B H -0.0572 0.6532 0.4280 0.043 Uiso 1 1 calc R U .
H3C H -0.1252 0.7114 0.4521 0.043 Uiso 1 1 calc R U .
C4 C 0.0108(7) 0.7608(6) 0.5045(2) 0.049(2) Uani 1 1 d . . .
H4A H 0.0003 0.7091 0.5174 0.074 Uiso 1 1 calc R U .
H4B H -0.0467 0.7963 0.5061 0.074 Uiso 1 1 calc R U .
H4C H 0.0706 0.7955 0.5147 0.074 Uiso 1 1 calc R U .
C5 C 0.6324(5) 0.6531(4) 0.48116(15) 0.0254(13) Uani 1 1 d . . .
H5A H 0.6478 0.5917 0.4777 0.038 Uiso 1 1 calc R U .
H5B H 0.6851 0.6901 0.4724 0.038 Uiso 1 1 calc R U .
H5C H 0.5690 0.6609 0.4682 0.038 Uiso 1 1 calc R U .
C6 C 0.5432(5) 0.6236(4) 0.53289(16) 0.0236(13) Uani 1 1 d . . .
H6A H 0.4801 0.6332 0.5202 0.035 Uiso 1 1 calc R U .
H6B H 0.5393 0.6398 0.5581 0.035 Uiso 1 1 calc R U .
H6C H 0.5566 0.5617 0.5291 0.035 Uiso 1 1 calc R U .
C7 C 0.7207(4) 0.6641(4) 0.53970(17) 0.0247(13) Uani 1 1 d . . .
H7A H 0.7344 0.6023 0.5363 0.037 Uiso 1 1 calc R U .
H7B H 0.7153 0.6809 0.5648 0.037 Uiso 1 1 calc R U .
H7C H 0.7748 0.7000 0.5312 0.037 Uiso 1 1 calc R U .
C8 C 0.6035(5) 0.7724(4) 0.52501(18) 0.0273(14) Uani 1 1 d . . .
H8A H 0.6568 0.8086 0.5161 0.041 Uiso 1 1 calc R U .
H8B H 0.5997 0.7890 0.5502 0.041 Uiso 1 1 calc R U .
H8C H 0.5402 0.7815 0.5123 0.041 Uiso 1 1 calc R U .
C9 C 0.6336(9) 0.9738(8) 0.3973(4) 0.098(5) Uani 1 1 d . . .
H9A H 0.6431 1.0331 0.3900 0.148 Uiso 1 1 calc R U .
H9B H 0.6144 0.9327 0.3765 0.148 Uiso 1 1 calc R U .
H9C H 0.6957 0.9573 0.4088 0.148 Uiso 1 1 calc R U .
C10 C 0.5364(6) 0.8785(4) 0.43081(19) 0.0334(16) Uani 1 1 d . . .
H10A H 0.5952 0.8604 0.4439 0.050 Uiso 1 1 calc R U .
H10B H 0.5224 0.8399 0.4090 0.050 Uiso 1 1 calc R U .
H10C H 0.4793 0.8748 0.4453 0.050 Uiso 1 1 calc R U .
C11 C 0.4643(7) 1.0034(7) 0.4053(3) 0.075(4) Uani 1 1 d . . .
H11A H 0.4103 0.9986 0.4211 0.112 Uiso 1 1 calc R U .
H11B H 0.4452 0.9682 0.3830 0.112 Uiso 1 1 calc R U .
H11C H 0.4771 1.0647 0.4009 0.112 Uiso 1 1 calc R U .
C12 C 0.5850(13) 1.0277(6) 0.4541(3) 0.109(6) Uani 1 1 d . . .
H12A H 0.5963 1.0881 0.4483 0.164 Uiso 1 1 calc R U .
H12B H 0.6463 1.0083 0.4652 0.164 Uiso 1 1 calc R U .
H12C H 0.5323 1.0245 0.4705 0.164 Uiso 1 1 calc R U .
C13 C 1.0093(6) 1.0554(5) 0.3453(2) 0.0397(18) Uani 1 1 d . . .
H13A H 0.9744 1.1074 0.3522 0.060 Uiso 1 1 calc R U .
H13B H 1.0132 1.0496 0.3197 0.060 Uiso 1 1 calc R U .
H13C H 1.0765 1.0611 0.3569 0.060 Uiso 1 1 calc R U .
C14 C 1.0079(6) 0.8988(5) 0.3487(2) 0.0440(19) Uani 1 1 d . . .
H14A H 1.0711 0.9042 0.3631 0.066 Uiso 1 1 calc R U .
H14B H 1.0208 0.8928 0.3237 0.066 Uiso 1 1 calc R U .
H14C H 0.9681 0.8470 0.3543 0.066 Uiso 1 1 calc R U .
C15 C 0.8521(6) 0.9657(6) 0.3357(2) 0.0456(19) Uani 1 1 d . . .
H15A H 0.8151 0.9133 0.3420 0.068 Uiso 1 1 calc R U .
H15B H 0.8609 0.9599 0.3103 0.068 Uiso 1 1 calc R U .
H15C H 0.8153 1.0173 0.3415 0.068 Uiso 1 1 calc R U .
C16 C 0.9339(7) 0.9885(5) 0.3935(2) 0.044(2) Uani 1 1 d . . .
H16A H 0.8937 0.9376 0.3997 0.067 Uiso 1 1 calc R U .
H16B H 0.8976 1.0413 0.3976 0.067 Uiso 1 1 calc R U .
H16C H 0.9967 0.9949 0.4081 0.067 Uiso 1 1 calc R U .
C17 C 0.7369(6) 0.4302(6) 0.34997(18) 0.0398(18) Uani 1 1 d . . .
H17A H 0.6804 0.4457 0.3349 0.060 Uiso 1 1 calc R U .
H17B H 0.7349 0.3665 0.3505 0.060 Uiso 1 1 calc R U .
H17C H 0.7990 0.4507 0.3406 0.060 Uiso 1 1 calc R U .
C18 C 0.6339(4) 0.4452(5) 0.40020(17) 0.0264(14) Uani 1 1 d . . .
H18A H 0.6329 0.4693 0.4248 0.040 Uiso 1 1 calc R U .
H18B H 0.6256 0.3812 0.3988 0.040 Uiso 1 1 calc R U .
H18C H 0.5797 0.4675 0.3860 0.040 Uiso 1 1 calc R U .
C19 C 0.8152(5) 0.4455(5) 0.4093(2) 0.0369(18) Uani 1 1 d . . .
H19A H 0.8782 0.4661 0.4005 0.055 Uiso 1 1 calc R U .
H19B H 0.8118 0.3815 0.4088 0.055 Uiso 1 1 calc R U .
H19C H 0.8108 0.4712 0.4335 0.055 Uiso 1 1 calc R U .
C20 C 0.7378(6) 0.5682(5) 0.3857(2) 0.0415(18) Uani 1 1 d . . .
H20A H 0.6808 0.5856 0.3714 0.062 Uiso 1 1 calc R U .
H20B H 0.7994 0.5868 0.3755 0.062 Uiso 1 1 calc R U .
H20C H 0.7376 0.5961 0.4098 0.062 Uiso 1 1 calc R U .
C21 C 0.7457(5) 0.6336(5) 0.29640(19) 0.0362(16) Uani 1 1 d . . .
H21A H 0.8071 0.6268 0.3107 0.054 Uiso 1 1 calc R U .
H21B H 0.7076 0.5769 0.2919 0.054 Uiso 1 1 calc R U .
H21C H 0.7060 0.6756 0.3090 0.054 Uiso 1 1 calc R U .
C22 C 0.8359(7) 0.6039(6) 0.2442(2) 0.048(2) Uani 1 1 d . . .
H22A H 0.8515 0.6242 0.2215 0.073 Uiso 1 1 calc R U .
H22B H 0.8015 0.5456 0.2404 0.073 Uiso 1 1 calc R U .
H22C H 0.8976 0.6013 0.2590 0.073 Uiso 1 1 calc R U .
C23 C 0.8249(6) 0.7523(5) 0.2688(3) 0.057(2) Uani 1 1 d . . .
H23A H 0.8878 0.7468 0.2824 0.085 Uiso 1 1 calc R U .
H23B H 0.7848 0.7926 0.2821 0.085 Uiso 1 1 calc R U .
H23C H 0.8383 0.7749 0.2463 0.085 Uiso 1 1 calc R U .
C24 C 0.6753(7) 0.6728(7) 0.2412(3) 0.066(3) Uani 1 1 d . . .
H24A H 0.6342 0.7130 0.2542 0.099 Uiso 1 1 calc R U .
H24B H 0.6399 0.6149 0.2370 0.099 Uiso 1 1 calc R U .
H24C H 0.6889 0.6951 0.2186 0.099 Uiso 1 1 calc R U .
C25 C 0.6224(11) 0.6522(10) 0.0941(9) 0.223(16) Uani 1 1 d . . .
C26 C 0.796(3) 0.598(2) 0.0988(9) 0.248(15) Uiso 1 1 d . . .
C27 C 0.711(2) 0.6337(19) 0.0504(8) 0.213(12) Uiso 1 1 d . . .
C28 C 0.7659(12) 0.7469(9) 0.1011(4) 0.110(5) Uani 1 1 d . . .
C29 C 0.5084(6) 0.3495(6) 0.1828(3) 0.056(3) Uani 1 1 d . . .
H29A H 0.4662 0.2988 0.1719 0.085 Uiso 1 1 calc R U .
H29B H 0.5042 0.3538 0.2084 0.085 Uiso 1 1 calc R U .
H29C H 0.5774 0.3424 0.1773 0.085 Uiso 1 1 calc R U .
C30 C 0.3685(5) 0.4382(5) 0.17696(19) 0.0376(17) Uani 1 1 d . . .
H30A H 0.3281 0.3869 0.1658 0.056 Uiso 1 1 calc R U .
H30B H 0.3440 0.4912 0.1680 0.056 Uiso 1 1 calc R U .
H30C H 0.3641 0.4412 0.2025 0.056 Uiso 1 1 calc R U .
C31 C 0.4836(6) 0.4287(9) 0.1302(2) 0.075(4) Uani 1 1 d . . .
H31A H 0.5536 0.4255 0.1254 0.113 Uiso 1 1 calc R U .
H31B H 0.4585 0.4818 0.1215 0.113 Uiso 1 1 calc R U .
H31C H 0.4449 0.3772 0.1183 0.113 Uiso 1 1 calc R U .
C32 C 0.5371(5) 0.5067(5) 0.1863(2) 0.0372(17) Uani 1 1 d . . .
H32A H 0.5307 0.5095 0.2118 0.056 Uiso 1 1 calc R U .
H32B H 0.5157 0.5608 0.1773 0.056 Uiso 1 1 calc R U .
H32C H 0.6066 0.4998 0.1815 0.056 Uiso 1 1 calc R U .
C33 C 0.5517(8) 0.2185(6) 0.2836(3) 0.066(3) Uani 1 1 d . . .
H33A H 0.5111 0.2647 0.2928 0.099 Uiso 1 1 calc R U .
H33B H 0.5651 0.2272 0.2592 0.099 Uiso 1 1 calc R U .
H33C H 0.6147 0.2208 0.2980 0.099 Uiso 1 1 calc R U .
C34 C 0.5698(11) 0.0654(7) 0.2798(5) 0.123(7) Uani 1 1 d . . .
H34A H 0.6271 0.0897 0.2685 0.185 Uiso 1 1 calc R U .
H34B H 0.5382 0.0150 0.2647 0.185 Uiso 1 1 calc R U .
H34C H 0.5920 0.0467 0.3027 0.185 Uiso 1 1 calc R U .
C35 C 0.4598(13) 0.1242(8) 0.3191(3) 0.118(6) Uani 1 1 d . . .
H35A H 0.4184 0.1727 0.3249 0.176 Uiso 1 1 calc R U .
H35B H 0.5154 0.1255 0.3370 0.176 Uiso 1 1 calc R U .
H35C H 0.4199 0.0686 0.3186 0.176 Uiso 1 1 calc R U .
C36 C 0.4140(17) 0.1231(13) 0.2594(6) 0.199(13) Uani 1 1 d . . .
H36A H 0.3585 0.1523 0.2693 0.298 Uiso 1 1 calc R U .
H36B H 0.3945 0.0608 0.2535 0.298 Uiso 1 1 calc R U .
H36C H 0.4317 0.1496 0.2380 0.298 Uiso 1 1 calc R U .
C37 C 1.0269(6) 0.1604(5) 0.1811(2) 0.0407(18) Uani 1 1 d . . .
H37A H 1.0884 0.1635 0.1964 0.061 Uiso 1 1 calc R U .
H37B H 1.0382 0.1319 0.1579 0.061 Uiso 1 1 calc R U .
H37C H 0.9746 0.1265 0.1916 0.061 Uiso 1 1 calc R U .
C38 C 1.0800(7) 0.3023(6) 0.1634(2) 0.051(2) Uani 1 1 d . . .
H38A H 1.0599 0.3612 0.1598 0.077 Uiso 1 1 calc R U .
H38B H 1.0970 0.2733 0.1409 0.077 Uiso 1 1 calc R U .
H38C H 1.1380 0.3063 0.1804 0.077 Uiso 1 1 calc R U .
C39 C 0.9072(7) 0.2463(7) 0.1525(2) 0.065(3) Uani 1 1 d . . .
H39A H 0.8535 0.2103 0.1612 0.097 Uiso 1 1 calc R U .
H39B H 0.9230 0.2205 0.1293 0.097 Uiso 1 1 calc R U .
H39C H 0.8861 0.3056 0.1504 0.097 Uiso 1 1 calc R U .
C40 C 0.9746(6) 0.2957(5) 0.21186(18) 0.0386(18) Uani 1 1 d . . .
H40A H 0.9516 0.3536 0.2082 0.058 Uiso 1 1 calc R U .
H40B H 1.0352 0.3022 0.2277 0.058 Uiso 1 1 calc R U .
H40C H 0.9230 0.2612 0.2224 0.058 Uiso 1 1 calc R U .
C41 C 0.6131(17) 0.1695(18) 0.0875(9) 0.31(2) Uani 1 1 d . . .
C42 C 0.5319(18) 0.096(3) 0.0353(5) 0.30(2) Uani 1 1 d . . .
C43 C 0.574(2) 0.0361(15) 0.0826(9) 0.27(2) Uani 1 1 d . . .
H43A H 0.6387 0.0496 0.0956 0.408 Uiso 1 1 calc R U .
H43B H 0.5812 -0.0045 0.0618 0.408 Uiso 1 1 calc R U .
H43C H 0.5276 0.0092 0.0979 0.408 Uiso 1 1 calc R U .
C44 C 0.4434(8) 0.1228(10) 0.0859(3) 0.087(4) Uani 1 1 d . . .
H44A H 0.4429 0.1840 0.0955 0.131 Uiso 1 1 calc R U .
H44B H 0.4306 0.0842 0.1044 0.131 Uiso 1 1 calc R U .
H44C H 0.3917 0.1106 0.0666 0.131 Uiso 1 1 calc R U .
C45 C 0.8718(18) 0.0513(14) 0.8213(4) 0.194(13) Uani 1 1 d . . .
H45A H 0.9014 0.0857 0.8037 0.291 Uiso 1 1 calc R U .
H45B H 0.8531 -0.0083 0.8107 0.291 Uiso 1 1 calc R U .
H45C H 0.9201 0.0492 0.8414 0.291 Uiso 1 1 calc R U .
C46 C 0.7106(17) 0.0235(12) 0.8377(5) 0.206(14) Uani 1 1 d . . .
H46A H 0.7430 -0.0315 0.8390 0.309 Uiso 1 1 calc R U .
H46B H 0.6610 0.0174 0.8176 0.309 Uiso 1 1 calc R U .
H46C H 0.6780 0.0372 0.8595 0.309 Uiso 1 1 calc R U .
C47 C 0.7499(7) 0.1473(6) 0.8060(2) 0.048(2) Uani 1 1 d . . .
H47A H 0.6856 0.1692 0.8114 0.073 Uiso 1 1 calc R U .
H47B H 0.7431 0.1128 0.7831 0.073 Uiso 1 1 calc R U .
H47C H 0.7988 0.1968 0.8054 0.073 Uiso 1 1 calc R U .
C48 C 0.8169(13) 0.1400(7) 0.8660(3) 0.101(5) Uani 1 1 d . . .
H48A H 0.7605 0.1649 0.8772 0.152 Uiso 1 1 calc R U .
H48B H 0.8654 0.1874 0.8618 0.152 Uiso 1 1 calc R U .
H48C H 0.8483 0.1008 0.8816 0.152 Uiso 1 1 calc R U .
C49 C 0.7242(12) 0.3388(10) 0.9347(3) 0.106(5) Uani 1 1 d . . .
H49A H 0.6709 0.2922 0.9304 0.159 Uiso 1 1 calc R U .
H49B H 0.7884 0.3128 0.9369 0.159 Uiso 1 1 calc R U .
H49C H 0.7232 0.3755 0.9150 0.159 Uiso 1 1 calc R U .
C50 C 0.7561(10) 0.3596(11) 0.9981(3) 0.104(5) Uani 1 1 d . . .
H50A H 0.7573 0.4044 1.0180 0.156 Uiso 1 1 calc R U .
H50B H 0.8242 0.3459 0.9937 0.156 Uiso 1 1 calc R U .
H50C H 0.7183 0.3067 1.0035 0.156 Uiso 1 1 calc R U .
C51 C 0.6117(14) 0.414(3) 0.9670(4) 0.260(19) Uani 1 1 d . . .
C52 C 0.763(3) 0.4771(13) 0.9639(7) 0.245(17) Uani 1 1 d . . .

loop_
_atom_site_aniso_label
_atom_site_aniso_U_11
_atom_site_aniso_U_22
_atom_site_aniso_U_33
_atom_site_aniso_U_23
_atom_site_aniso_U_13
_atom_site_aniso_U_12
Nb1 0.0112(3) 0.0136(3) 0.0148(3) 0.00049(18) -0.00029(17) -0.00076(17)
Nb2 0.0167(3) 0.0131(3) 0.0115(3) -0.00161(17) 0.00133(18) 0.00110(18)
Nb3 0.0160(3) 0.0148(3) 0.0114(3) 0.00082(18) -0.00136(18) -0.00065(18)
Nb4 0.0091(3) 0.0133(3) 0.0152(3) 0.00115(18) 0.00211(17) 0.00160(17)
Nb5 0.0122(3) 0.0133(3) 0.0112(3) 0.00068(17) 0.00201(17) 0.00171(17)
Nb6 0.0146(3) 0.0135(3) 0.0115(3) 0.00088(17) 0.00042(17) 0.00474(18)
Nb7 0.0122(3) 0.0159(3) 0.0132(3) -0.00049(18) 0.00257(17) 0.00424(18)
Nb8 0.0140(3) 0.0133(3) 0.0117(3) 0.00045(17) 0.00290(17) 0.00052(18)
Nb9 0.0133(3) 0.0130(3) 0.0156(3) 0.00379(18) 0.00171(18) 0.00247(18)
Nb10 0.0122(3) 0.0114(3) 0.0124(3) -0.00160(17) 0.00246(17) 0.00043(17)
Nb11 0.0123(3) 0.0150(3) 0.0100(3) -0.00060(17) -0.00015(17) 0.00110(17)
Nb12 0.0095(3) 0.0155(3) 0.0135(3) -0.00101(18) 0.00103(17) 0.00005(17)
Nb13 0.0448(4) 0.0156(3) 0.0136(3) -0.0008(2) -0.0062(2) -0.0001(2)
Nb14 0.0203(4) 0.0216(4) 0.0263(4) -0.0094(2) 0.0043(2) 0.0012(2)
Nb15 0.0270(4) 0.0220(4) 0.0432(4) -0.0047(3) 0.0189(3) -0.0049(2)
Nb16 0.0217(4) 0.0305(4) 0.0193(4) 0.0011(2) 0.0012(2) 0.0103(2)
Nb17 0.0227(4) 0.0202(3) 0.0134(3) -0.00012(19) 0.00389(19) -0.0021(2)
Nb18 0.0318(4) 0.0180(4) 0.0218(4) 0.0068(2) -0.0076(2) -0.0038(2)
Sb1 0.0148(3) 0.0111(3) 0.0156(3) 0.00055(13) 0.00372(13) -0.00067(13)
Sb2 0.0207(3) 0.0116(3) 0.0135(3) 0.00059(13) 0.00103(14) -0.00080(14)
Sb3 0.0257(3) 0.0155(3) 0.0157(3) -0.00017(14) 0.00158(15) -0.00135(15)
P1 0.0087(6) 0.0100(6) 0.0097(6) 0.0002(5) 0.0007(5) 0.0011(5)
P2 0.0142(9) 0.0117(9) 0.0127(9) 0.0007(7) 0.0008(7) 0.0007(7)
O1 0.0160(19) 0.022(2) 0.021(2) 0.0013(16) 0.0022(16) -0.0031(16)
O2 0.0174(19) 0.0142(18) 0.0134(18) 0.0009(14) 0.0005(15) -0.0005(15)
O3 0.0143(18) 0.0148(18) 0.0164(19) -0.0006(15) 0.0010(15) 0.0002(14)
O4 0.0122(18) 0.019(2) 0.021(2) 0.0034(16) 0.0000(15) 0.0015(15)
O5 0.0131(18) 0.0175(19) 0.019(2) 0.0017(15) -0.0008(15) 0.0009(15)
O6 0.0096(17) 0.0135(18) 0.0133(18) 0.0005(14) 0.0021(14) 0.0006(14)
O7 0.026(2) 0.0141(19) 0.0151(19) -0.0026(15) -0.0001(16) 0.0001(16)
O8 0.021(2) 0.0165(19) 0.0127(18) 0.0004(15) 0.0015(15) 0.0014(15)
O9 0.0161(19) 0.0155(19) 0.0165(19) -0.0016(15) 0.0018(15) 0.0028(15)
O10 0.019(2) 0.0133(18) 0.0161(19) -0.0015(15) 0.0000(15) 0.0026(15)
O11 0.0161(19) 0.0123(18) 0.0135(18) 0.0000(14) 0.0009(14) 0.0029(14)
O12 0.027(2) 0.022(2) 0.021(2) 0.0026(17) -0.0083(17) -0.0018(17)
O13 0.0176(19) 0.019(2) 0.0128(18) 0.0020(15) 0.0029(15) 0.0006(15)
O14 0.0148(19) 0.0183(19) 0.0151(19) 0.0041(15) -0.0031(15) 0.0003(15)
O15 0.0141(18) 0.0133(18) 0.0120(18) 0.0010(14) -0.0003(14) 0.0001(14)
O16 0.0140(19) 0.021(2) 0.022(2) 0.0013(16) 0.0051(16) 0.0027(15)
O17 0.0140(19) 0.0184(19) 0.0151(19) -0.0016(15) 0.0031(15) 0.0033(15)
O18 0.0124(18) 0.0166(19) 0.0161(19) 0.0041(15) -0.0005(14) 0.0020(14)
O19 0.0130(18) 0.0187(19) 0.0131(18) -0.0010(15) 0.0043(14) 0.0011(15)
O20 0.0179(19) 0.0168(19) 0.0162(19) 0.0033(15) 0.0037(15) -0.0006(15)
O21 0.0169(19) 0.0132(18) 0.0138(18) -0.0008(14) 0.0027(15) 0.0023(14)
O22 0.0151(19) 0.0164(19) 0.0113(18) 0.0005(14) 0.0010(14) -0.0005(15)
O23 0.025(2) 0.018(2) 0.0156(19) 0.0022(15) -0.0016(16) 0.0091(16)
O24 0.0139(19) 0.0186(19) 0.018(2) -0.0019(15) 0.0026(15) 0.0076(15)
O25 0.0149(19) 0.0187(19) 0.0135(18) -0.0002(15) 0.0014(14) 0.0057(15)
O26 0.020(2) 0.025(2) 0.020(2) -0.0010(17) 0.0038(16) 0.0068(17)
O27 0.0174(19) 0.0173(19) 0.0146(19) -0.0019(15) 0.0028(15) 0.0031(15)
O28 0.0152(19) 0.021(2) 0.0132(18) -0.0001(15) 0.0008(15) 0.0034(15)
O29 0.018(2) 0.019(2) 0.017(2) 0.0010(15) 0.0048(15) -0.0006(16)
O30 0.0183(19) 0.0129(18) 0.0171(19) 0.0029(15) 0.0034(15) 0.0005(15)
O31 0.0121(18) 0.0141(18) 0.0155(19) 0.0006(14) -0.0001(14) 0.0011(14)
O32 0.022(2) 0.0160(19) 0.021(2) 0.0056(16) 0.0015(16) 0.0036(16)
O33 0.0112(18) 0.0134(18) 0.020(2) 0.0018(15) 0.0022(15) 0.0010(14)
O34 0.022(2) 0.0141(19) 0.022(2) -0.0037(16) 0.0032(16) 0.0010(16)
O35 0.0149(18) 0.0172(19) 0.0124(18) -0.0009(14) 0.0010(14) 0.0009(15)
O36 0.0129(18) 0.0156(19) 0.0168(19) -0.0002(15) 0.0024(15) 0.0002(14)
O37 0.0135(18) 0.0101(17) 0.0124(18) -0.0005(14) 0.0013(14) 0.0008(14)
O38 0.019(2) 0.024(2) 0.0130(19) -0.0005(15) -0.0004(15) 0.0000(16)
O39 0.0142(18) 0.0178(19) 0.0146(19) -0.0007(15) 0.0002(15) -0.0005(15)
O40 0.0134(19) 0.022(2) 0.020(2) -0.0012(16) 0.0038(15) -0.0022(15)
O41 0.033(2) 0.027(2) 0.021(2) 0.0035(18) -0.0075(18) -0.0075(19)
O42 0.023(2) 0.042(3) 0.077(4) 0.042(3) -0.007(2) -0.002(2)
O43 0.120(6) 0.044(3) 0.049(3) 0.029(3) 0.057(4) 0.055(4)
O44 0.175(8) 0.031(3) 0.053(4) 0.020(3) 0.077(5) 0.047(4)
O45 0.028(3) 0.031(3) 0.094(5) 0.035(3) -0.019(3) -0.010(2)
O46 0.015(4) 0.016(4) 0.016(4) 0.002(3) 0.001(3) 0.003(3)
O47 0.037(3) 0.020(2) 0.044(3) -0.005(2) 0.017(2) 0.0043(19)
O48 0.025(3) 0.038(3) 0.120(6) 0.045(4) -0.012(3) -0.005(2)
O49 0.024(3) 0.132(6) 0.020(3) 0.009(3) -0.004(2) -0.024(3)
O50 0.022(5) 0.016(4) 0.010(4) -0.003(3) 0.001(3) 0.004(3)
O51 0.027(2) 0.036(3) 0.036(3) -0.013(2) 0.010(2) -0.009(2)
O52 0.177(8) 0.041(3) 0.061(4) 0.024(3) 0.086(5) 0.055(4)
O53 0.040(3) 0.063(4) 0.042(3) -0.039(3) -0.020(2) 0.026(3)
O54 0.008(4) 0.013(4) 0.014(4) -0.001(3) 0.001(3) -0.001(3)
O55 0.025(3) 0.086(5) 0.038(3) 0.013(3) 0.002(2) 0.021(3)
O56 0.049(4) 0.126(6) 0.023(3) -0.013(3) 0.009(2) -0.051(4)
O57 0.044(3) 0.089(5) 0.029(3) 0.025(3) 0.017(2) 0.030(3)
O58 0.041(3) 0.058(4) 0.083(5) -0.052(3) -0.033(3) 0.025(3)
O59 0.046(3) 0.054(4) 0.078(4) -0.049(3) -0.037(3) 0.027(3)
O60 0.077(4) 0.017(2) 0.023(2) 0.0052(18) -0.010(2) -0.003(2)
O61 0.051(4) 0.126(6) 0.017(3) -0.007(3) 0.000(2) -0.054(4)
O62 0.025(5) 0.014(4) 0.016(4) 0.000(3) -0.002(3) 0.001(3)
O64 0.037(3) 0.026(2) 0.020(2) 0.0006(18) -0.0014(19) 0.0016(19)
O65 0.116(6) 0.030(3) 0.039(3) -0.003(2) -0.007(3) -0.015(3)
O66 0.077(4) 0.040(3) 0.046(3) -0.005(3) 0.002(3) -0.021(3)
O67 0.034(3) 0.071(4) 0.024(3) -0.013(2) -0.001(2) 0.005(3)
O68 0.063(4) 0.035(3) 0.067(4) 0.020(3) -0.022(3) -0.020(3)
O69 0.033(3) 0.059(4) 0.041(3) -0.011(3) 0.001(2) 0.017(3)
O70 0.074(5) 0.064(4) 0.056(4) -0.001(3) 0.027(3) 0.001(4)
O71 0.064(4) 0.040(3) 0.047(3) 0.006(3) 0.000(3) -0.017(3)
O72 0.059(4) 0.123(7) 0.074(5) 0.047(5) 0.022(4) 0.030(4)
O73 0.037(3) 0.058(4) 0.073(4) 0.010(3) -0.018(3) 0.003(3)
O74 0.060(4) 0.040(3) 0.032(3) -0.006(2) 0.001(3) 0.005(3)
O75 0.102(6) 0.038(3) 0.070(5) 0.015(3) -0.036(4) -0.035(4)
O76 0.034(3) 0.081(4) 0.038(3) -0.010(3) -0.001(2) 0.005(3)
O77 0.054(4) 0.047(3) 0.048(3) 0.008(3) 0.006(3) -0.006(3)
O78 0.050(3) 0.037(3) 0.050(3) 0.018(2) 0.004(3) -0.005(2)
O79 0.041(3) 0.029(2) 0.029(2) 0.000(2) -0.009(2) 0.004(2)
O80 0.025(2) 0.031(2) 0.020(2) -0.0010(18) 0.0050(17) 0.0004(18)
O81 0.034(3) 0.054(3) 0.035(3) 0.006(2) 0.007(2) 0.009(2)
O82 0.053(3) 0.025(3) 0.044(3) 0.006(2) 0.004(3) -0.004(2)
O83 0.016(2) 0.024(2) 0.033(2) -0.0064(18) -0.0022(17) 0.0052(17)
O84 0.019(2) 0.045(3) 0.026(2) -0.014(2) -0.0028(18) 0.009(2)
O85 0.026(2) 0.028(2) 0.018(2) 0.0024(17) 0.0031(17) 0.0002(18)
O87 0.052(3) 0.023(2) 0.044(3) 0.005(2) -0.005(2) -0.008(2)
O88 0.038(3) 0.031(3) 0.022(2) -0.0047(19) 0.001(2) -0.005(2)
O89 0.072(4) 0.067(4) 0.024(3) 0.010(3) 0.002(3) 0.008(3)
O90 0.082(6) 0.128(8) 0.077(6) -0.008(5) 0.025(5) -0.023(5)
O91 0.065(5) 0.057(4) 0.100(6) -0.061(4) -0.006(4) 0.024(4)
O92 0.049(3) 0.036(3) 0.050(3) 0.006(2) -0.004(3) -0.008(2)
O93 0.078(5) 0.061(4) 0.039(3) 0.019(3) -0.010(3) -0.003(3)
O94 0.084(5) 0.074(5) 0.032(3) -0.006(3) 0.016(3) -0.011(4)
O95 0.106(6) 0.090(6) 0.061(5) -0.001(4) -0.023(4) 0.055(5)
O96 0.103(6) 0.108(6) 0.043(4) 0.030(4) -0.010(4) 0.044(5)
O97 0.112(6) 0.074(5) 0.051(4) 0.022(4) -0.006(4) 0.020(4)
O98 0.073(5) 0.082(6) 0.098(6) -0.007(5) -0.010(5) 0.017(4)
O99 0.083(5) 0.040(4) 0.125(7) 0.006(4) -0.053(5) -0.003(4)
O100 0.074(5) 0.079(6) 0.131(8) -0.054(5) -0.022(5) 0.029(4)
O101 0.256(14) 0.067(6) 0.147(9) -0.070(6) 0.137(10) -0.094(7)
O102 0.149(10) 0.133(9) 0.212(13) 0.118(9) 0.093(9) 0.083(8)
O103 0.36(2) 0.091(8) 0.112(9) -0.029(6) 0.118(12) -0.093(11)
O104 0.160(10) 0.061(5) 0.175(10) -0.007(6) 0.127(9) 0.013(6)
O105 0.091(5) 0.033(3) 0.051(4) -0.009(3) 0.023(3) -0.025(3)
O106 0.063(6) 0.052(6) 0.128(10) -0.019(5) -0.012(6) 0.014(4)
O107 0.237(15) 0.089(7) 0.53(3) 0.182(13) 0.300(19) 0.103(9)
O108 0.53(3) 0.244(17) 0.088(8) -0.046(9) 0.138(14) -0.28(2)
O109 0.058(13) 0.043(11) 0.047(11) -0.004(8) 0.013(9) -0.001(8)
O110 0.12(2) 0.067(15) 0.11(2) -0.045(13) 0.041(16) -0.031(13)
N1 0.032(3) 0.026(3) 0.023(3) 0.000(2) 0.010(2) 0.005(2)
N2 0.017(2) 0.021(2) 0.016(2) 0.0003(19) -0.0010(18) 0.0013(19)
N3 0.021(3) 0.018(2) 0.025(3) 0.001(2) 0.004(2) -0.0009(19)
N4 0.031(3) 0.025(3) 0.029(3) 0.003(2) 0.002(2) -0.010(2)
N5 0.014(2) 0.023(2) 0.018(2) 0.0054(19) 0.0023(18) 0.0008(19)
N6 0.017(2) 0.025(3) 0.033(3) 0.003(2) -0.008(2) 0.002(2)
N7 0.054(5) 0.068(5) 0.055(5) 0.007(4) 0.011(4) -0.006(4)
N8 0.025(3) 0.052(4) 0.024(3) -0.007(3) 0.009(2) 0.008(3)
N9 0.061(4) 0.025(3) 0.031(3) 0.005(2) 0.006(3) 0.019(3)
N10 0.031(3) 0.040(3) 0.020(3) -0.003(2) 0.002(2) 0.009(3)
N11 0.032(4) 0.047(4) 0.074(5) 0.004(4) 0.017(3) 0.008(3)
N12 0.104(7) 0.032(4) 0.029(3) 0.007(3) -0.023(4) -0.013(4)
N13 0.047(4) 0.064(5) 0.039(4) 0.015(3) -0.002(3) 0.021(4)
C1 0.040(4) 0.022(3) 0.042(4) 0.005(3) 0.017(3) 0.003(3)
C2 0.024(3) 0.031(4) 0.035(4) 0.004(3) -0.001(3) 0.005(3)
C3 0.021(3) 0.038(4) 0.030(3) 0.011(3) 0.009(3) 0.007(3)
C4 0.070(6) 0.050(5) 0.028(4) -0.008(3) 0.021(4) -0.003(4)
C5 0.024(3) 0.035(3) 0.016(3) -0.004(2) 0.002(2) 0.000(3)
C6 0.024(3) 0.026(3) 0.022(3) 0.006(2) 0.001(2) -0.001(2)
C7 0.015(3) 0.032(3) 0.026(3) -0.002(3) -0.003(2) 0.006(2)
C8 0.027(3) 0.024(3) 0.031(3) 0.001(3) 0.004(3) 0.005(3)
C9 0.099(9) 0.082(8) 0.145(12) 0.080(8) 0.095(9) 0.059(7)
C10 0.040(4) 0.023(3) 0.037(4) 0.009(3) -0.006(3) -0.006(3)
C11 0.040(5) 0.060(6) 0.131(10) 0.057(7) -0.016(6) -0.001(4)
C12 0.240(18) 0.032(5) 0.044(6) -0.010(4) -0.040(8) -0.011(8)
C13 0.036(4) 0.025(4) 0.060(5) 0.015(3) 0.012(4) -0.002(3)
C14 0.044(4) 0.029(4) 0.062(5) 0.007(4) 0.018(4) 0.007(3)
C15 0.039(4) 0.044(5) 0.055(5) 0.009(4) 0.003(4) 0.005(4)
C16 0.055(5) 0.031(4) 0.049(5) -0.002(3) 0.028(4) 0.001(3)
C17 0.036(4) 0.056(5) 0.026(4) -0.006(3) 0.006(3) -0.004(3)
C18 0.016(3) 0.039(4) 0.024(3) 0.005(3) 0.004(2) -0.006(3)
C19 0.015(3) 0.060(5) 0.041(4) 0.028(4) 0.003(3) 0.006(3)
C20 0.031(4) 0.029(4) 0.066(5) 0.008(4) 0.005(4) -0.001(3)
C21 0.024(3) 0.049(4) 0.037(4) 0.007(3) 0.008(3) 0.010(3)
C22 0.059(5) 0.054(5) 0.034(4) 0.000(4) 0.016(4) 0.014(4)
C23 0.038(5) 0.031(4) 0.099(8) 0.005(4) 0.001(5) -0.003(3)
C24 0.042(5) 0.088(8) 0.064(6) 0.009(5) -0.028(5) 0.004(5)
C25 0.048(8) 0.060(9) 0.54(5) -0.044(16) -0.036(16) -0.005(7)
C28 0.115(12) 0.090(10) 0.110(11) -0.021(8) 0.005(9) -0.062(9)
C29 0.032(4) 0.041(5) 0.093(7) -0.017(5) 0.007(4) 0.004(3)
C30 0.028(4) 0.056(5) 0.030(4) 0.002(3) 0.011(3) 0.010(3)
C31 0.033(4) 0.163(12) 0.023(4) -0.018(5) 0.011(3) -0.015(6)
C32 0.035(4) 0.041(4) 0.035(4) -0.006(3) 0.015(3) -0.006(3)
C33 0.065(6) 0.033(5) 0.108(9) 0.020(5) 0.037(6) 0.015(4)
C34 0.120(11) 0.028(5) 0.239(19) 0.018(8) 0.098(12) 0.034(6)
C35 0.204(17) 0.070(8) 0.076(8) -0.019(6) 0.080(10) -0.047(9)
C36 0.23(2) 0.152(17) 0.19(2) 0.077(16) -0.160(19) -0.077(17)
C37 0.053(5) 0.037(4) 0.030(4) -0.002(3) -0.002(3) 0.003(3)
C38 0.067(6) 0.042(5) 0.047(5) -0.006(4) 0.026(4) 0.006(4)
C39 0.063(6) 0.097(8) 0.030(4) -0.026(5) -0.022(4) 0.040(6)
C40 0.034(4) 0.054(5) 0.027(4) -0.009(3) 0.001(3) 0.016(3)
C41 0.18(2) 0.28(3) 0.44(4) -0.26(3) 0.23(3) -0.19(2)
C42 0.19(2) 0.69(7) 0.081(12) 0.15(2) 0.093(14) 0.27(3)
C43 0.27(3) 0.14(2) 0.46(5) 0.14(3) 0.18(3) 0.15(2)
C44 0.057(7) 0.147(12) 0.064(7) 0.011(7) 0.032(6) 0.031(7)
C45 0.30(3) 0.21(2) 0.089(12) 0.001(13) -0.052(15) 0.19(2)
C46 0.25(2) 0.150(16) 0.195(19) 0.138(15) -0.156(19) -0.140(17)
C47 0.069(6) 0.044(5) 0.035(4) 0.016(4) 0.000(4) 0.015(4)
C48 0.204(16) 0.059(7) 0.031(5) 0.001(5) -0.031(7) -0.018(8)
C49 0.136(13) 0.136(13) 0.057(7) 0.035(8) 0.025(8) 0.055(11)
C50 0.102(10) 0.162(14) 0.061(7) 0.044(8) 0.000(7) 0.062(10)
C51 0.099(13) 0.63(6) 0.060(9) 0.001(19) -0.008(9) 0.19(2)
C52 0.39(4) 0.095(14) 0.23(3) 0.075(16) -0.14(3) -0.09(2)

loop_
_atom_type_symbol
_atom_type_description
_atom_type_scat_dispersion_real
_atom_type_scat_dispersion_imag
_atom_type_scat_source
C C 0.0033 0.0016 'International Tables Vol C Tables 4.2.6.8 and 6.1.1.4'
H H 0.0000 0.0000 'International Tables Vol C Tables 4.2.6.8 and 6.1.1.4'
N N 0.0061 0.0033 'International Tables Vol C Tables 4.2.6.8 and 6.1.1.4'
O O 0.0106 0.0060 'International Tables Vol C Tables 4.2.6.8 and 6.1.1.4'
P P 0.1023 0.0942 'International Tables Vol C Tables 4.2.6.8 and 6.1.1.4'
Nb Nb -2.0727 0.6215 'International Tables Vol C Tables 4.2.6.8 and 6.1.1.4'
Sb Sb -0.5866 1.5461 'International Tables Vol C Tables 4.2.6.8 and 6.1.1.4'

loop_
_geom_angle_atom_site_label_1
_geom_angle_atom_site_label_2
_geom_angle_atom_site_label_3
_geom_angle
_geom_angle_site_symmetry_1
_geom_angle_site_symmetry_3
O1 Nb1 O4 102.84(17) . .
O1 Nb1 O5 103.53(17) . .
O4 Nb1 O5 96.26(17) . .
O1 Nb1 O3 98.72(17) . .
O4 Nb1 O3 92.51(16) . .
O5 Nb1 O3 153.55(15) . .
O1 Nb1 O2 100.01(17) . .
O4 Nb1 O2 155.46(15) . .
O5 Nb1 O2 86.92(15) . .
O3 Nb1 O2 75.20(14) . .
O1 Nb1 O6 170.01(15) . .
O4 Nb1 O6 75.46(14) . .
O5 Nb1 O6 86.46(14) . .
O3 Nb1 O6 71.67(13) . .
O2 Nb1 O6 80.48(13) . .
O1 Nb1 Sb2 96.79(13) . .
O4 Nb1 Sb2 131.27(12) . .
O5 Nb1 Sb2 121.85(11) . .
O3 Nb1 Sb2 40.15(10) . .
O2 Nb1 Sb2 35.64(10) . .
O6 Nb1 Sb2 77.73(8) . .
O7 Nb2 O9 102.99(17) . .
O7 Nb2 O8 102.46(17) . .
O9 Nb2 O8 97.34(17) . .
O7 Nb2 O10 98.99(16) . .
O9 Nb2 O10 92.53(16) . .
O8 Nb2 O10 153.65(15) . .
O7 Nb2 O2 98.71(17) . .
O9 Nb2 O2 156.40(15) . .
O8 Nb2 O2 86.83(15) . .
O10 Nb2 O2 74.88(15) . .
O7 Nb2 O11 170.93(15) . .
O9 Nb2 O11 76.47(14) . .
O8 Nb2 O11 86.56(14) . .
O10 Nb2 O11 72.06(13) . .
O2 Nb2 O11 80.63(13) . .
O7 Nb2 Sb2 96.34(13) . .
O9 Nb2 Sb2 130.67(12) . .
O8 Nb2 Sb2 122.20(12) . .
O10 Nb2 Sb2 39.31(11) . .
O2 Nb2 Sb2 36.10(10) . .
O11 Nb2 Sb2 77.74(9) . .
O12 Nb3 O5 103.26(18) . .
O12 Nb3 O8 102.26(18) . .
O5 Nb3 O8 88.20(16) . .
O12 Nb3 O13 99.34(18) . .
O5 Nb3 O13 157.22(16) . .
O8 Nb3 O13 89.84(16) . .
O12 Nb3 O14 100.08(17) . .
O5 Nb3 O14 90.10(16) . .
O8 Nb3 O14 157.39(15) . .
O13 Nb3 O14 83.09(15) . .
O12 Nb3 O15 170.60(16) . .
O5 Nb3 O15 84.20(14) . .
O8 Nb3 O15 83.49(14) . .
O13 Nb3 O15 73.03(13) . .
O14 Nb3 O15 73.91(13) . .
O16 Nb4 O17 101.04(17) . .
O16 Nb4 O18 101.50(17) . .
O17 Nb4 O18 86.99(16) . .
O16 Nb4 O4 101.38(17) . .
O17 Nb4 O4 157.52(15) . .
O18 Nb4 O4 90.19(16) . .
O16 Nb4 O19 100.32(17) . .
O17 Nb4 O19 89.98(16) . .
O18 Nb4 O19 158.14(15) . .
O4 Nb4 O19 84.39(15) . .
O16 Nb4 O6 172.65(16) . .
O17 Nb4 O6 83.55(13) . .
O18 Nb4 O6 84.37(13) . .
O4 Nb4 O6 73.97(14) . .
O19 Nb4 O6 73.78(13) . .
O20 Nb5 O19 102.64(17) . .
O20 Nb5 O22 103.88(17) . .
O19 Nb5 O22 96.44(16) . .
O20 Nb5 O3 97.42(16) . .
O19 Nb5 O3 92.06(15) . .
O22 Nb5 O3 154.66(15) . .
O20 Nb5 O21 98.95(16) . .
O19 Nb5 O21 156.34(15) . .
O22 Nb5 O21 87.61(15) . .
O3 Nb5 O21 75.54(14) . .
O20 Nb5 O6 169.29(15) . .
O19 Nb5 O6 75.97(14) . .
O22 Nb5 O6 86.82(14) . .
O3 Nb5 O6 72.13(13) . .
O21 Nb5 O6 81.01(13) . .
O20 Nb5 Sb2 95.49(12) . .
O19 Nb5 Sb2 131.09(11) . .
O22 Nb5 Sb2 122.75(11) . .
O3 Nb5 Sb2 40.26(10) . .
O21 Nb5 Sb2 35.83(10) . .
O6 Nb5 Sb2 78.15(8) . .
O23 Nb6 O25 102.45(17) . .
O23 Nb6 O24 102.27(18) . .
O25 Nb6 O24 97.85(17) . .
O23 Nb6 O21 99.63(17) . .
O25 Nb6 O21 86.92(15) . .
O24 Nb6 O21 155.96(15) . .
O23 Nb6 O10 98.36(17) . .
O25 Nb6 O10 154.24(15) . .
O24 Nb6 O10 92.33(16) . .
O21 Nb6 O10 74.70(14) . .
O23 Nb6 O11 169.83(15) . .
O25 Nb6 O11 87.71(14) . .
O24 Nb6 O11 76.32(14) . .
O21 Nb6 O11 80.37(13) . .
O10 Nb6 O11 71.75(13) . .
O23 Nb6 Sb2 96.36(14) . .
O25 Nb6 Sb2 122.35(11) . .
O24 Nb6 Sb2 130.45(12) . .
O21 Nb6 Sb2 36.00(10) . .
O10 Nb6 Sb2 39.27(10) . .
O11 Nb6 Sb2 77.59(9) . .
O26 Nb7 O27 102.08(18) . .
O26 Nb7 O28 102.93(18) . .
O27 Nb7 O28 87.63(16) . .
O26 Nb7 O24 102.42(17) . .
O27 Nb7 O24 155.38(15) . .
O28 Nb7 O24 89.22(16) . .
O26 Nb7 O9 99.70(17) . .
O27 Nb7 O9 88.75(16) . .
O28 Nb7 O9 157.34(15) . .
O24 Nb7 O9 84.83(16) . .
O26 Nb7 O11 171.54(16) . .
O27 Nb7 O11 82.16(14) . .
O28 Nb7 O11 84.45(14) . .
O24 Nb7 O11 73.23(13) . .
O9 Nb7 O11 72.90(13) . .
O29 Nb8 O27 103.33(17) . .
O29 Nb8 O13 101.66(17) . .
O27 Nb8 O13 97.56(16) . .
O29 Nb8 O30 98.98(16) . .
O27 Nb8 O30 153.53(15) . .
O13 Nb8 O30 91.66(16) . .
O29 Nb8 O31 99.84(16) . .
O27 Nb8 O31 87.07(15) . .
O13 Nb8 O31 156.28(15) . .
O30 Nb8 O31 75.14(14) . .
O29 Nb8 O15 170.03(15) . .
O27 Nb8 O15 86.60(14) . .
O13 Nb8 O15 75.74(14) . .
O30 Nb8 O15 71.66(13) . .
O31 Nb8 O15 81.36(13) . .
O29 Nb8 Sb1 96.97(13) . .
O27 Nb8 Sb1 122.32(11) . .
O13 Nb8 Sb1 130.23(12) . .
O30 Nb8 Sb1 39.65(11) . .
O31 Nb8 Sb1 36.04(10) . .
O15 Nb8 Sb1 78.11(8) . .
O32 Nb9 O18 103.17(17) . .
O32 Nb9 O14 101.20(17) . .
O18 Nb9 O14 96.26(16) . .
O32 Nb9 O30 99.26(17) . .
O18 Nb9 O30 153.51(15) . .
O14 Nb9 O30 93.00(16) . .
O32 Nb9 O33 99.31(17) . .
O18 Nb9 O33 87.72(15) . .
O14 Nb9 O33 157.59(15) . .
O30 Nb9 O33 74.81(15) . .
O32 Nb9 O15 170.31(16) . .
O18 Nb9 O15 86.47(14) . .
O14 Nb9 O15 76.55(14) . .
O30 Nb9 O15 71.62(13) . .
O33 Nb9 O15 81.73(13) . .
O32 Nb9 Sb1 97.39(13) . .
O18 Nb9 Sb1 122.68(11) . .
O14 Nb9 Sb1 131.19(12) . .
O30 Nb9 Sb1 39.30(11) . .
O33 Nb9 Sb1 35.94(10) . .
O15 Nb9 Sb1 77.74(8) . .
O34 Nb10 O17 102.82(17) . .
O34 Nb10 O35 102.88(17) . .
O17 Nb10 O35 97.23(16) . .
O34 Nb10 O36 99.72(17) . .
O17 Nb10 O36 152.80(15) . .
O35 Nb10 O36 92.35(15) . .
O34 Nb10 O33 97.94(17) . .
O17 Nb10 O33 87.08(15) . .
O35 Nb10 O33 157.16(15) . .
O36 Nb10 O33 74.84(14) . .
O34 Nb10 O37 171.21(16) . .
O17 Nb10 O37 85.89(14) . .
O35 Nb10 O37 76.91(14) . .
O36 Nb10 O37 71.56(13) . .
O33 Nb10 O37 81.07(13) . .
O34 Nb10 Sb1 96.83(13) . .
O17 Nb10 Sb1 122.07(12) . .
O35 Nb10 Sb1 130.43(11) . .
O36 Nb10 Sb1 39.20(10) . .
O33 Nb10 Sb1 36.06(10) . .
O37 Nb10 Sb1 77.18(8) . .
O38 Nb11 O25 103.54(17) . .
O38 Nb11 O22 100.96(17) . .
O25 Nb11 O22 86.71(16) . .
O38 Nb11 O39 103.19(17) . .
O25 Nb11 O39 89.41(16) . .
O22 Nb11 O39 155.78(15) . .
O38 Nb11 O35 99.59(17) . .
O25 Nb11 O35 156.86(15) . .
O22 Nb11 O35 89.59(15) . .
O39 Nb11 O35 84.66(15) . .
O40 Nb12 O39 102.86(17) . .
O40 Nb12 O28 103.06(17) . .
O39 Nb12 O28 97.48(16) . .
O40 Nb12 O36 96.98(16) . .
O39 Nb12 O36 93.31(15) . .
O28 Nb12 O36 154.43(15) . .
O40 Nb12 O31 98.76(16) . .
O39 Nb12 O31 156.32(15) . .
O28 Nb12 O31 86.84(15) . .
O36 Nb12 O31 74.44(14) . .
O40 Nb12 O37 168.27(15) . .
O39 Nb12 O37 76.73(14) . .
O28 Nb12 O37 88.57(14) . .
O36 Nb12 O37 71.42(13) . .
O31 Nb12 O37 80.13(13) . .
O40 Nb12 Sb1 95.06(13) . .
O39 Nb12 Sb1 131.27(12) . .
O28 Nb12 Sb1 122.14(11) . .
O36 Nb12 Sb1 39.18(10) . .
O31 Nb12 Sb1 35.81(10) . .
O37 Nb12 Sb1 77.14(8) . .
O41 Nb13 O44 102.3(3) . .
O41 Nb13 O45 102.5(2) . .
O44 Nb13 O45 96.2(3) . .
O41 Nb13 O43 98.9(3) . .
O44 Nb13 O43 91.1(2) . .
O45 Nb13 O43 155.3(3) . .
O41 Nb13 O42 99.1(2) . .
O44 Nb13 O42 155.4(3) . .
O45 Nb13 O42 90.9(2) . .
O43 Nb13 O42 73.6(2) . .
O41 Nb13 O46 157.0(2) . 2_777
O44 Nb13 O46 66.5(3) . 2_777
O45 Nb13 O46 98.7(3) . 2_777
O43 Nb13 O46 62.7(3) . 2_777
O42 Nb13 O46 89.2(2) . 2_777
O41 Nb13 Sb3 96.92(15) . .
O44 Nb13 Sb3 127.05(17) . .
O45 Nb13 Sb3 126.93(15) . .
O43 Nb13 Sb3 36.97(15) . .
O42 Nb13 Sb3 37.03(14) . .
O46 Nb13 Sb3 76.83(17) 2_777 .
O47 Nb14 O56 102.7(3) . 2_777
O47 Nb14 O48 103.3(3) . .
O56 Nb14 O48 96.3(3) 2_777 .
O47 Nb14 O49 98.7(3) . .
O56 Nb14 O49 90.9(2) 2_777 .
O48 Nb14 O49 154.6(3) . .
O47 Nb14 O42 98.7(2) . .
O56 Nb14 O42 155.3(3) 2_777 .
O48 Nb14 O42 90.4(2) . .
O49 Nb14 O42 73.7(2) . .
O47 Nb14 O50 157.5(2) . .
O56 Nb14 O50 67.4(3) 2_777 .
O48 Nb14 O50 98.1(3) . .
O49 Nb14 O50 62.5(3) . .
O42 Nb14 O50 88.2(3) . .
O47 Nb14 O62 159.4(2) . 2_777
O56 Nb14 O62 96.5(3) 2_777 2_777
O48 Nb14 O62 66.7(3) . 2_777
O49 Nb14 O62 88.4(3) . 2_777
O42 Nb14 O62 64.5(2) . 2_777
O50 Nb14 O62 40.6(2) . 2_777
O47 Nb14 Sb3 96.66(16) . .
O56 Nb14 Sb3 127.00(17) 2_777 .
O48 Nb14 Sb3 126.39(16) . .
O49 Nb14 Sb3 37.10(14) . .
O42 Nb14 Sb3 37.07(14) . .
O50 Nb14 Sb3 76.00(19) . .
O62 Nb14 Sb3 77.35(18) 2_777 .
O51 Nb15 O52 102.3(3) . .
O51 Nb15 O58 103.4(3) . 2_777
O52 Nb15 O58 96.6(3) . 2_777
O51 Nb15 O43 98.2(3) . .
O52 Nb15 O43 90.7(2) . .
O58 Nb15 O43 155.1(3) 2_777 .
O51 Nb15 O53 99.0(3) . .
O52 Nb15 O53 155.3(3) . .
O58 Nb15 O53 90.5(2) 2_777 .
O43 Nb15 O53 73.8(2) . .
O51 Nb15 O46 156.4(2) . 2_777
O52 Nb15 O46 66.7(3) . 2_777
O58 Nb15 O46 98.7(3) 2_777 2_777
O43 Nb15 O46 62.5(3) . 2_777
O53 Nb15 O46 88.9(3) . 2_777
O51 Nb15 O54 158.7(2) . .
O52 Nb15 O54 97.7(4) . .
O58 Nb15 O54 66.7(3) 2_777 .
O43 Nb15 O54 88.9(3) . .
O53 Nb15 O54 63.6(2) . .
O46 Nb15 O54 42.3(2) 2_777 .
O51 Nb15 Sb3 96.19(15) . .
O52 Nb15 Sb3 126.72(17) . .
O58 Nb15 Sb3 126.98(16) 2_777 .
O43 Nb15 Sb3 36.91(15) . .
O53 Nb15 Sb3 37.41(14) . .
O46 Nb15 Sb3 76.63(17) 2_777 .
O54 Nb15 Sb3 77.42(16) . .
O55 Nb16 O61 102.2(3) . 2_777
O55 Nb16 O44 102.3(3) . .
O61 Nb16 O44 88.6(3) 2_777 .
O55 Nb16 O56 101.9(3) . .
O61 Nb16 O56 86.9(2) 2_777 .
O44 Nb16 O56 155.8(4) . .
O55 Nb16 O52 101.7(4) . .
O61 Nb16 O52 156.1(4) 2_777 .
O44 Nb16 O52 86.9(2) . .
O56 Nb16 O52 87.6(3) . .
O57 Nb17 O48 102.7(3) . .
O57 Nb17 O59 102.8(3) . .
O48 Nb17 O59 154.5(3) . .
O57 Nb17 O45 101.8(3) . .
O48 Nb17 O45 87.2(2) . .
O59 Nb17 O45 87.7(2) . .
O57 Nb17 O58 102.5(3) . .
O48 Nb17 O58 87.7(3) . .
O59 Nb17 O58 86.7(2) . .
O45 Nb17 O58 155.7(3) . .
O60 Nb18 O61 103.0(3) . .
O60 Nb18 O59 103.4(3) . 2_777
O61 Nb18 O59 96.4(3) . 2_777
O60 Nb18 O53 98.4(3) . .
O61 Nb18 O53 154.9(3) . .
O59 Nb18 O53 91.1(2) 2_777 .
O60 Nb18 O49 98.2(3) . .
O61 Nb18 O49 90.0(2) . .
O59 Nb18 O49 155.4(3) 2_777 .
O53 Nb18 O49 74.1(2) . .
O60 Nb18 O50 157.3(3) . .
O61 Nb18 O50 67.2(3) . .
O59 Nb18 O50 98.2(3) 2_777 .
O53 Nb18 O50 88.1(3) . .
O49 Nb18 O50 62.6(3) . .
O60 Nb18 O54 158.6(3) . .
O61 Nb18 O54 97.0(3) . .
O59 Nb18 O54 66.6(3) 2_777 .
O53 Nb18 O54 64.2(2) . .
O49 Nb18 O54 89.2(3) . .
O50 Nb18 O54 41.3(2) . .
O60 Nb18 Sb3 96.00(16) . .
O61 Nb18 Sb3 126.15(16) . .
O59 Nb18 Sb3 127.43(16) 2_777 .
O53 Nb18 Sb3 37.40(14) . .
O49 Nb18 Sb3 37.10(14) . .
O50 Nb18 Sb3 76.06(17) . .
O54 Nb18 Sb3 77.80(16) . .
O31 Sb1 O33 105.13(15) . .
O31 Sb1 O36 76.62(14) . .
O33 Sb1 O36 76.35(15) . .
O31 Sb1 O30 76.44(14) . .
O33 Sb1 O30 75.90(15) . .
O36 Sb1 O30 134.23(14) . .
O31 Sb1 Nb8 38.35(10) . .
O33 Sb1 Nb8 95.34(11) . .
O36 Sb1 Nb8 110.23(10) . .
O30 Sb1 Nb8 38.66(10) . .
O31 Sb1 Nb10 95.04(11) . .
O33 Sb1 Nb10 38.56(11) . .
O36 Sb1 Nb10 38.22(10) . .
O30 Sb1 Nb10 109.55(10) . .
Nb8 Sb1 Nb10 110.534(15) . .
O31 Sb1 Nb9 95.00(10) . .
O33 Sb1 Nb9 38.20(11) . .
O36 Sb1 Nb9 109.70(10) . .
O30 Sb1 Nb9 38.14(10) . .
Nb8 Sb1 Nb9 66.884(14) . .
Nb10 Sb1 Nb9 75.020(14) . .
O31 Sb1 Nb12 38.61(11) . .
O33 Sb1 Nb12 95.57(11) . .
O36 Sb1 Nb12 38.58(10) . .
O30 Sb1 Nb12 110.26(10) . .
Nb8 Sb1 Nb12 75.443(14) . .
Nb10 Sb1 Nb12 66.798(14) . .
Nb9 Sb1 Nb12 110.661(15) . .
O2 Sb2 O21 103.60(15) . .
O2 Sb2 O10 76.66(15) . .
O21 Sb2 O10 76.35(14) . .
O2 Sb2 O3 75.49(15) . .
O21 Sb2 O3 75.87(14) . .
O10 Sb2 O3 134.26(14) . .
O2 Sb2 Nb2 38.69(11) . .
O21 Sb2 Nb2 94.55(11) . .
O10 Sb2 Nb2 38.52(10) . .
O3 Sb2 Nb2 109.60(10) . .
O2 Sb2 Nb6 95.11(11) . .
O21 Sb2 Nb6 38.06(10) . .
O10 Sb2 Nb6 38.88(10) . .
O3 Sb2 Nb6 109.52(10) . .
Nb2 Sb2 Nb6 67.058(14) . .
O2 Sb2 Nb5 94.04(11) . .
O21 Sb2 Nb5 38.14(10) . .
O10 Sb2 Nb5 109.94(10) . .
O3 Sb2 Nb5 38.28(10) . .
Nb2 Sb2 Nb5 110.086(15) . .
Nb6 Sb2 Nb5 74.807(14) . .
O2 Sb2 Nb1 38.15(11) . .
O21 Sb2 Nb1 94.37(11) . .
O10 Sb2 Nb1 110.35(10) . .
O3 Sb2 Nb1 37.93(10) . .
Nb2 Sb2 Nb1 75.428(14) . .
Nb6 Sb2 Nb1 110.577(15) . .
Nb5 Sb2 Nb1 66.327(14) . .
O43 Sb3 O42 75.8(2) . .
O43 Sb3 O49 119.5(3) . .
O42 Sb3 O49 75.8(2) . .
O43 Sb3 O53 75.2(2) . .
O42 Sb3 O53 120.4(3) . .
O49 Sb3 O53 75.2(2) . .
O43 Sb3 Nb18 102.1(2) . .
O42 Sb3 Nb18 103.04(17) . .
O49 Sb3 Nb18 37.90(16) . .
O53 Sb3 Nb18 37.74(14) . .
O43 Sb3 Nb14 102.6(2) . .
O42 Sb3 Nb14 38.23(14) . .
O49 Sb3 Nb14 38.04(15) . .
O53 Sb3 Nb14 102.52(17) . .
Nb18 Sb3 Nb14 71.128(17) . .
O43 Sb3 Nb15 37.67(16) . .
O42 Sb3 Nb15 102.97(17) . .
O49 Sb3 Nb15 102.3(2) . .
O53 Sb3 Nb15 38.01(15) . .
Nb18 Sb3 Nb15 70.861(18) . .
Nb14 Sb3 Nb15 110.572(18) . .
O43 Sb3 Nb13 38.01(15) . .
O42 Sb3 Nb13 38.22(14) . .
O49 Sb3 Nb13 102.6(2) . .
O53 Sb3 Nb13 102.55(18) . .
Nb18 Sb3 Nb13 110.484(17) . .
Nb14 Sb3 Nb13 71.236(18) . .
Nb15 Sb3 Nb13 70.994(18) . .
O37 P1 O11 109.0(2) . .
O37 P1 O6 108.9(2) . .
O11 P1 O6 110.7(2) . .
O37 P1 O15 110.6(2) . .
O11 P1 O15 109.0(2) . .
O6 P1 O15 108.6(2) . .
O62 P2 O62 180.0 2_777 .
O62 P2 O54 67.5(4) 2_777 2_777
O62 P2 O54 112.5(4) . 2_777
O62 P2 O54 112.5(4) 2_777 .
O62 P2 O54 67.5(4) . .
O54 P2 O54 180.0 2_777 .
O62 P2 O50 110.0(4) 2_777 2_777
O62 P2 O50 70.0(4) . 2_777
O54 P2 O50 70.7(4) 2_777 2_777
O54 P2 O50 109.3(4) . 2_777
O62 P2 O50 70.0(4) 2_777 .
O62 P2 O50 110.0(4) . .
O54 P2 O50 109.3(4) 2_777 .
O54 P2 O50 70.7(4) . .
O50 P2 O50 180.0 2_777 .
O62 P2 O46 71.6(4) 2_777 2_777
O62 P2 O46 108.4(4) . 2_777
O54 P2 O46 107.7(4) 2_777 2_777
O54 P2 O46 72.3(4) . 2_777
O50 P2 O46 71.2(4) 2_777 2_777
O50 P2 O46 108.8(4) . 2_777
O62 P2 O46 108.4(4) 2_777 .
O62 P2 O46 71.6(4) . .
O54 P2 O46 72.3(4) 2_777 .
O54 P2 O46 107.7(4) . .
O50 P2 O46 108.8(4) 2_777 .
O50 P2 O46 71.2(4) . .
O46 P2 O46 180.0(5) 2_777 .
Sb2 O2 Nb1 106.21(17) . .
Sb2 O2 Nb2 105.21(17) . .
Nb1 O2 Nb2 142.73(19) . .
Nb1 O3 Nb5 120.45(18) . .
Nb1 O3 Sb2 101.92(16) . .
Nb5 O3 Sb2 101.46(16) . .
Nb1 O4 Nb4 124.73(19) . .
Nb1 O5 Nb3 152.3(2) . .
P1 O6 Nb5 126.6(2) . .
P1 O6 Nb4 126.9(2) . .
Nb5 O6 Nb4 86.16(11) . .
P1 O6 Nb1 126.7(2) . .
Nb5 O6 Nb1 91.64(12) . .
Nb4 O6 Nb1 85.77(11) . .
Nb2 O8 Nb3 152.9(2) . .
Nb2 O9 Nb7 125.18(19) . .
Nb2 O10 Nb6 119.56(18) . .
Nb2 O10 Sb2 102.17(16) . .
Nb6 O10 Sb2 101.84(16) . .
P1 O11 Nb2 126.8(2) . .
P1 O11 Nb6 126.7(2) . .
Nb2 O11 Nb6 92.29(12) . .
P1 O11 Nb7 127.0(2) . .
Nb2 O11 Nb7 85.39(11) . .
Nb6 O11 Nb7 85.35(11) . .
Nb8 O13 Nb3 124.42(19) . .
Nb9 O14 Nb3 122.92(19) . .
P1 O15 Nb8 125.9(2) . .
P1 O15 Nb9 126.6(2) . .
Nb8 O15 Nb9 92.16(12) . .
P1 O15 Nb3 126.6(2) . .
Nb8 O15 Nb3 86.57(11) . .
Nb9 O15 Nb3 86.53(11) . .
Nb10 O17 Nb4 153.4(2) . .
Nb9 O18 Nb4 152.2(2) . .
Nb5 O19 Nb4 124.00(19) . .
Sb2 O21 Nb6 105.94(16) . .
Sb2 O21 Nb5 106.03(17) . .
Nb6 O21 Nb5 142.31(19) . .
Nb5 O22 Nb11 152.7(2) . .
Nb6 O24 Nb7 125.03(19) . .
Nb6 O25 Nb11 153.1(2) . .
Nb8 O27 Nb7 153.5(2) . .
Nb12 O28 Nb7 151.1(2) . .
Nb9 O30 Nb8 120.33(18) . .
Nb9 O30 Sb1 102.56(16) . .
Nb8 O30 Sb1 101.69(16) . .
Sb1 O31 Nb8 105.61(16) . .
Sb1 O31 Nb12 105.58(16) . .
Nb8 O31 Nb12 142.56(19) . .
Sb1 O33 Nb9 105.86(17) . .
Sb1 O33 Nb10 105.38(16) . .
Nb9 O33 Nb10 141.65(19) . .
Nb10 O35 Nb11 124.26(19) . .
Nb10 O36 Nb12 119.87(18) . .
Nb10 O36 Sb1 102.58(16) . .
Nb12 O36 Sb1 102.24(16) . .
P1 O37 Nb12 127.1(2) . .
P1 O37 Nb10 127.1(2) . .
Nb12 O37 Nb10 92.28(12) . .
Nb12 O39 Nb11 125.09(19) . .
Sb3 O42 Nb14 104.7(2) . .
Sb3 O42 Nb13 104.8(2) . .
Nb14 O42 Nb13 131.1(3) . .
Sb3 O43 Nb15 105.4(3) . .
Sb3 O43 Nb13 105.0(2) . .
Nb15 O43 Nb13 131.9(3) . .
Nb13 O44 Nb16 140.1(5) . .
Nb13 O45 Nb17 139.4(3) . .
P2 O46 Nb13 123.7(4) . 2_777
P2 O46 Nb15 122.6(4) . 2_777
Nb13 O46 Nb15 97.8(3) 2_777 2_777
Nb14 O48 Nb17 140.8(4) . .
Sb3 O49 Nb18 105.0(2) . .
Sb3 O49 Nb14 104.9(2) . .
Nb18 O49 Nb14 132.0(3) . .
P2 O50 O62 54.1(3) . 2_777
P2 O50 O54 54.3(3) . .
O62 O50 O54 91.5(5) 2_777 .
P2 O50 Nb18 124.2(4) . .
O62 O50 Nb18 137.7(5) 2_777 .
O54 O50 Nb18 70.0(3) . .
P2 O50 Nb14 124.6(4) . .
O62 O50 Nb14 70.5(3) 2_777 .
O54 O50 Nb14 138.1(5) . .
Nb18 O50 Nb14 97.8(3) . .
Nb15 O52 Nb16 139.4(5) . .
Sb3 O53 Nb18 104.9(2) . .
Sb3 O53 Nb15 104.6(2) . .
Nb18 O53 Nb15 131.9(3) . .
P2 O54 O62 55.7(4) . .
P2 O54 O50 55.0(3) . .
O62 O54 O50 92.3(5) . .
P2 O54 Nb18 123.6(4) . .
O62 O54 Nb18 130.0(4) . .
O50 O54 Nb18 68.7(3) . .
P2 O54 Nb15 122.7(4) . .
O62 O54 Nb15 127.9(4) . .
O50 O54 Nb15 131.7(4) . .
Nb18 O54 Nb15 95.7(2) . .
Nb14 O56 Nb16 140.3(4) 2_777 .
Nb15 O58 Nb17 139.8(4) 2_777 .
Nb18 O59 Nb17 140.6(4) 2_777 .
Nb18 O61 Nb16 140.8(4) . 2_777
P2 O62 O54 56.8(4) . .
P2 O62 O50 55.9(3) . 2_777
O54 O62 O50 93.4(5) . 2_777
P2 O62 Nb14 124.6(4) . 2_777
O54 O62 Nb14 129.4(5) . 2_777
O50 O62 Nb14 68.9(3) 2_777 2_777
C4 N1 C1 110.5(6) . .
C4 N1 C3 108.7(6) . .
C1 N1 C3 108.8(5) . .
C4 N1 C2 110.8(6) . .
C1 N1 C2 109.0(5) . .
C3 N1 C2 109.0(5) . .
C6 N2 C8 109.3(5) . .
C6 N2 C5 109.8(5) . .
C8 N2 C5 109.7(5) . .
C6 N2 C7 108.8(5) . .
C8 N2 C7 109.4(5) . .
C5 N2 C7 109.8(5) . .
C12 N3 C9 110.4(10) . .
C12 N3 C11 108.2(9) . .
C9 N3 C11 108.9(8) . .
C12 N3 C10 109.7(6) . .
C9 N3 C10 108.9(6) . .
C11 N3 C10 110.8(6) . .
C14 N4 C16 111.6(6) . .
C14 N4 C13 110.8(6) . .
C16 N4 C13 110.7(6) . .
C14 N4 C15 109.9(6) . .
C16 N4 C15 105.6(6) . .
C13 N4 C15 108.1(6) . .
C20 N5 C19 109.9(6) . .
C20 N5 C17 109.4(6) . .
C19 N5 C17 108.8(5) . .
C20 N5 C18 108.3(5) . .
C19 N5 C18 110.5(5) . .
C17 N5 C18 109.9(5) . .
C23 N6 C21 109.6(6) . .
C23 N6 C24 110.3(7) . .
C21 N6 C24 107.2(6) . .
C23 N6 C22 108.6(6) . .
C21 N6 C22 108.9(5) . .
C24 N6 C22 112.1(7) . .
C25 N7 C26 134.9(18) . .
C25 N7 C28 111.2(11) . .
C26 N7 C28 107.4(17) . .
C25 N7 C27 92.5(17) . .
C26 N7 C27 95.8(18) . .
C28 N7 C27 109.6(13) . .
C31 N8 C32 108.6(7) . .
C31 N8 C30 110.8(6) . .
C32 N8 C30 110.3(6) . .
C31 N8 C29 111.1(8) . .
C32 N8 C29 108.3(6) . .
C30 N8 C29 107.7(6) . .
C36 N9 C35 107.0(14) . .
C36 N9 C34 114.5(13) . .
C35 N9 C34 106.9(10) . .
C36 N9 C33 109.9(9) . .
C35 N9 C33 111.1(8) . .
C34 N9 C33 107.6(8) . .
C39 N10 C37 109.7(6) . .
C39 N10 C40 109.7(6) . .
C37 N10 C40 111.7(6) . .
C39 N10 C38 109.9(7) . .
C37 N10 C38 108.3(6) . .
C40 N10 C38 107.4(6) . .
C43 N11 C41 101(2) . .
C43 N11 C42 105(2) . .
C41 N11 C42 115(2) . .
C43 N11 C44 112.1(14) . .
C41 N11 C44 112.2(11) . .
C42 N11 C44 110.3(11) . .
C46 N12 C48 112.0(12) . .
C46 N12 C47 112.0(9) . .
C48 N12 C47 113.8(8) . .
C46 N12 C45 107.4(15) . .
C48 N12 C45 103.9(12) . .
C47 N12 C45 107.0(9) . .
C51 N13 C50 119.6(11) . .
C51 N13 C49 109.7(12) . .
C50 N13 C49 113.2(9) . .
C51 N13 C52 102(2) . .
C50 N13 C52 105.4(13) . .
C49 N13 C52 105.4(16) . .
N1 C1 H1A 109.5 . .
N1 C1 H1B 109.5 . .
H1A C1 H1B 109.5 . .
N1 C1 H1C 109.5 . .
H1A C1 H1C 109.5 . .
H1B C1 H1C 109.5 . .
N1 C2 H2A 109.5 . .
N1 C2 H2B 109.5 . .
H2A C2 H2B 109.5 . .
N1 C2 H2C 109.5 . .
H2A C2 H2C 109.5 . .
H2B C2 H2C 109.5 . .
N1 C3 H3A 109.5 . .
N1 C3 H3B 109.5 . .
H3A C3 H3B 109.5 . .
N1 C3 H3C 109.5 . .
H3A C3 H3C 109.5 . .
H3B C3 H3C 109.5 . .
N1 C4 H4A 109.5 . .
N1 C4 H4B 109.5 . .
H4A C4 H4B 109.5 . .
N1 C4 H4C 109.5 . .
H4A C4 H4C 109.5 . .
H4B C4 H4C 109.5 . .
N2 C5 H5A 109.5 . .
N2 C5 H5B 109.5 . .
H5A C5 H5B 109.5 . .
N2 C5 H5C 109.5 . .
H5A C5 H5C 109.5 . .
H5B C5 H5C 109.5 . .
N2 C6 H6A 109.5 . .
N2 C6 H6B 109.5 . .
H6A C6 H6B 109.5 . .
N2 C6 H6C 109.5 . .
H6A C6 H6C 109.5 . .
H6B C6 H6C 109.5 . .
N2 C7 H7A 109.5 . .
N2 C7 H7B 109.5 . .
H7A C7 H7B 109.5 . .
N2 C7 H7C 109.5 . .
H7A C7 H7C 109.5 . .
H7B C7 H7C 109.5 . .
N2 C8 H8A 109.5 . .
N2 C8 H8B 109.5 . .
H8A C8 H8B 109.5 . .
N2 C8 H8C 109.5 . .
H8A C8 H8C 109.5 . .
H8B C8 H8C 109.5 . .
N3 C9 H9A 109.5 . .
N3 C9 H9B 109.5 . .
H9A C9 H9B 109.5 . .
N3 C9 H9C 109.5 . .
H9A C9 H9C 109.5 . .
H9B C9 H9C 109.5 . .
N3 C10 H10A 109.5 . .
N3 C10 H10B 109.5 . .
H10A C10 H10B 109.5 . .
N3 C10 H10C 109.5 . .
H10A C10 H10C 109.5 . .
H10B C10 H10C 109.5 . .
N3 C11 H11A 109.5 . .
N3 C11 H11B 109.5 . .
H11A C11 H11B 109.5 . .
N3 C11 H11C 109.5 . .
H11A C11 H11C 109.5 . .
H11B C11 H11C 109.5 . .
N3 C12 H12A 109.5 . .
N3 C12 H12B 109.5 . .
H12A C12 H12B 109.5 . .
N3 C12 H12C 109.5 . .
H12A C12 H12C 109.5 . .
H12B C12 H12C 109.5 . .
N4 C13 H13A 109.5 . .
N4 C13 H13B 109.5 . .
H13A C13 H13B 109.5 . .
N4 C13 H13C 109.5 . .
H13A C13 H13C 109.5 . .
H13B C13 H13C 109.5 . .
N4 C14 H14A 109.5 . .
N4 C14 H14B 109.5 . .
H14A C14 H14B 109.5 . .
N4 C14 H14C 109.5 . .
H14A C14 H14C 109.5 . .
H14B C14 H14C 109.5 . .
N4 C15 H15A 109.5 . .
N4 C15 H15B 109.5 . .
H15A C15 H15B 109.5 . .
N4 C15 H15C 109.5 . .
H15A C15 H15C 109.5 . .
H15B C15 H15C 109.5 . .
N4 C16 H16A 109.5 . .
N4 C16 H16B 109.5 . .
H16A C16 H16B 109.5 . .
N4 C16 H16C 109.5 . .
H16A C16 H16C 109.5 . .
H16B C16 H16C 109.5 . .
N5 C17 H17A 109.5 . .
N5 C17 H17B 109.5 . .
H17A C17 H17B 109.5 . .
N5 C17 H17C 109.5 . .
H17A C17 H17C 109.5 . .
H17B C17 H17C 109.5 . .
N5 C18 H18A 109.5 . .
N5 C18 H18B 109.5 . .
H18A C18 H18B 109.5 . .
N5 C18 H18C 109.5 . .
H18A C18 H18C 109.5 . .
H18B C18 H18C 109.5 . .
N5 C19 H19A 109.5 . .
N5 C19 H19B 109.5 . .
H19A C19 H19B 109.5 . .
N5 C19 H19C 109.5 . .
H19A C19 H19C 109.5 . .
H19B C19 H19C 109.5 . .
N5 C20 H20A 109.5 . .
N5 C20 H20B 109.5 . .
H20A C20 H20B 109.5 . .
N5 C20 H20C 109.5 . .
H20A C20 H20C 109.5 . .
H20B C20 H20C 109.5 . .
N6 C21 H21A 109.5 . .
N6 C21 H21B 109.5 . .
H21A C21 H21B 109.5 . .
N6 C21 H21C 109.5 . .
H21A C21 H21C 109.5 . .
H21B C21 H21C 109.5 . .
N6 C22 H22A 109.5 . .
N6 C22 H22B 109.5 . .
H22A C22 H22B 109.5 . .
N6 C22 H22C 109.5 . .
H22A C22 H22C 109.5 . .
H22B C22 H22C 109.5 . .
N6 C23 H23A 109.5 . .
N6 C23 H23B 109.5 . .
H23A C23 H23B 109.5 . .
N6 C23 H23C 109.5 . .
H23A C23 H23C 109.5 . .
H23B C23 H23C 109.5 . .
N6 C24 H24A 109.5 . .
N6 C24 H24B 109.5 . .
H24A C24 H24B 109.5 . .
N6 C24 H24C 109.5 . .
H24A C24 H24C 109.5 . .
H24B C24 H24C 109.5 . .
N8 C29 H29A 109.5 . .
N8 C29 H29B 109.5 . .
H29A C29 H29B 109.5 . .
N8 C29 H29C 109.5 . .
H29A C29 H29C 109.5 . .
H29B C29 H29C 109.5 . .
N8 C30 H30A 109.5 . .
N8 C30 H30B 109.5 . .
H30A C30 H30B 109.5 . .
N8 C30 H30C 109.5 . .
H30A C30 H30C 109.5 . .
H30B C30 H30C 109.5 . .
N8 C31 H31A 109.5 . .
N8 C31 H31B 109.5 . .
H31A C31 H31B 109.5 . .
N8 C31 H31C 109.5 . .
H31A C31 H31C 109.5 . .
H31B C31 H31C 109.5 . .
N8 C32 H32A 109.5 . .
N8 C32 H32B 109.5 . .
H32A C32 H32B 109.5 . .
N8 C32 H32C 109.5 . .
H32A C32 H32C 109.5 . .
H32B C32 H32C 109.5 . .
N9 C33 H33A 109.5 . .
N9 C33 H33B 109.5 . .
H33A C33 H33B 109.5 . .
N9 C33 H33C 109.5 . .
H33A C33 H33C 109.5 . .
H33B C33 H33C 109.5 . .
N9 C34 H34A 109.5 . .
N9 C34 H34B 109.5 . .
H34A C34 H34B 109.5 . .
N9 C34 H34C 109.5 . .
H34A C34 H34C 109.5 . .
H34B C34 H34C 109.5 . .
N9 C35 H35A 109.5 . .
N9 C35 H35B 109.5 . .
H35A C35 H35B 109.5 . .
N9 C35 H35C 109.5 . .
H35A C35 H35C 109.5 . .
H35B C35 H35C 109.5 . .
N9 C36 H36A 109.5 . .
N9 C36 H36B 109.5 . .
H36A C36 H36B 109.5 . .
N9 C36 H36C 109.5 . .
H36A C36 H36C 109.5 . .
H36B C36 H36C 109.5 . .
N10 C37 H37A 109.5 . .
N10 C37 H37B 109.5 . .
H37A C37 H37B 109.5 . .
N10 C37 H37C 109.5 . .
H37A C37 H37C 109.5 . .
H37B C37 H37C 109.5 . .
N10 C38 H38A 109.5 . .
N10 C38 H38B 109.5 . .
H38A C38 H38B 109.5 . .
N10 C38 H38C 109.5 . .
H38A C38 H38C 109.5 . .
H38B C38 H38C 109.5 . .
N10 C39 H39A 109.5 . .
N10 C39 H39B 109.5 . .
H39A C39 H39B 109.5 . .
N10 C39 H39C 109.5 . .
H39A C39 H39C 109.5 . .
H39B C39 H39C 109.5 . .
N10 C40 H40A 109.5 . .
N10 C40 H40B 109.5 . .
H40A C40 H40B 109.5 . .
N10 C40 H40C 109.5 . .
H40A C40 H40C 109.5 . .
H40B C40 H40C 109.5 . .
N11 C43 H43A 109.5 . .
N11 C43 H43B 109.5 . .
H43A C43 H43B 109.5 . .
N11 C43 H43C 109.5 . .
H43A C43 H43C 109.5 . .
H43B C43 H43C 109.5 . .
N11 C44 H44A 109.5 . .
N11 C44 H44B 109.5 . .
H44A C44 H44B 109.5 . .
N11 C44 H44C 109.5 . .
H44A C44 H44C 109.5 . .
H44B C44 H44C 109.5 . .
N12 C45 H45A 109.5 . .
N12 C45 H45B 109.5 . .
H45A C45 H45B 109.5 . .
N12 C45 H45C 109.5 . .
H45A C45 H45C 109.5 . .
H45B C45 H45C 109.5 . .
N12 C46 H46A 109.5 . .
N12 C46 H46B 109.5 . .
H46A C46 H46B 109.5 . .
N12 C46 H46C 109.5 . .
H46A C46 H46C 109.5 . .
H46B C46 H46C 109.5 . .
N12 C47 H47A 109.5 . .
N12 C47 H47B 109.5 . .
H47A C47 H47B 109.5 . .
N12 C47 H47C 109.5 . .
H47A C47 H47C 109.5 . .
H47B C47 H47C 109.5 . .
N12 C48 H48A 109.5 . .
N12 C48 H48B 109.5 . .
H48A C48 H48B 109.5 . .
N12 C48 H48C 109.5 . .
H48A C48 H48C 109.5 . .
H48B C48 H48C 109.5 . .
N13 C49 H49A 109.5 . .
N13 C49 H49B 109.5 . .
H49A C49 H49B 109.5 . .
N13 C49 H49C 109.5 . .
H49A C49 H49C 109.5 . .
H49B C49 H49C 109.5 . .
N13 C50 H50A 109.5 . .
N13 C50 H50B 109.5 . .
H50A C50 H50B 109.5 . .
N13 C50 H50C 109.5 . .
H50A C50 H50C 109.5 . .
H50B C50 H50C 109.5 . .

loop_
_geom_bond_atom_site_label_1
_geom_bond_atom_site_label_2
_geom_bond_distance
_geom_bond_site_symmetry_2
Nb1 O1 1.772(4) .
Nb1 O4 1.890(4) .
Nb1 O5 1.909(4) .
Nb1 O3 2.073(4) .
Nb1 O2 2.123(4) .
Nb1 O6 2.531(4) .
Nb1 Sb2 3.3001(6) .
Nb2 O7 1.781(4) .
Nb2 O9 1.875(4) .
Nb2 O8 1.901(4) .
Nb2 O10 2.089(4) .
Nb2 O2 2.124(4) .
Nb2 O11 2.514(4) .
Nb2 Sb2 3.2794(6) .
Nb3 O12 1.754(4) .
Nb3 O5 1.944(4) .
Nb3 O8 1.944(4) .
Nb3 O13 2.015(4) .
Nb3 O14 2.033(4) .
Nb3 O15 2.551(4) .
Nb4 O16 1.755(4) .
Nb4 O17 1.965(4) .
Nb4 O18 1.969(4) .
Nb4 O4 1.995(4) .
Nb4 O19 1.996(4) .
Nb4 O6 2.526(4) .
Nb5 O20 1.779(4) .
Nb5 O19 1.894(4) .
Nb5 O22 1.897(4) .
Nb5 O3 2.085(4) .
Nb5 O21 2.119(4) .
Nb5 O6 2.502(4) .
Nb5 Sb2 3.2982(6) .
Nb6 O23 1.779(4) .
Nb6 O25 1.890(4) .
Nb6 O24 1.891(4) .
Nb6 O21 2.107(4) .
Nb6 O10 2.108(4) .
Nb6 O11 2.515(4) .
Nb6 Sb2 3.2862(6) .
Nb7 O26 1.753(4) .
Nb7 O27 1.965(4) .
Nb7 O28 1.965(4) .
Nb7 O24 1.998(4) .
Nb7 O9 2.012(4) .
Nb7 O11 2.575(4) .
Nb8 O29 1.768(4) .
Nb8 O27 1.890(4) .
Nb8 O13 1.905(4) .
Nb8 O30 2.090(4) .
Nb8 O31 2.110(4) .
Nb8 O15 2.508(4) .
Nb8 Sb1 3.2757(6) .
Nb9 O32 1.769(4) .
Nb9 O18 1.886(4) .
Nb9 O14 1.919(4) .
Nb9 O30 2.082(4) .
Nb9 O33 2.115(4) .
Nb9 O15 2.515(4) .
Nb9 Sb1 3.2898(6) .
Nb10 O34 1.772(4) .
Nb10 O17 1.889(4) .
Nb10 O35 1.904(4) .
Nb10 O36 2.084(4) .
Nb10 O33 2.126(4) .
Nb10 O37 2.516(3) .
Nb10 Sb1 3.2883(6) .
Nb11 O38 1.753(4) .
Nb11 O25 1.967(4) .
Nb11 O22 1.969(4) .
Nb11 O39 1.988(4) .
Nb11 O35 2.017(4) .
Nb12 O40 1.775(4) .
Nb12 O39 1.893(4) .
Nb12 O28 1.906(4) .
Nb12 O36 2.102(4) .
Nb12 O31 2.134(4) .
Nb12 O37 2.510(4) .
Nb12 Sb1 3.2942(6) .
Nb13 O41 1.748(4) .
Nb13 O44 1.869(6) .
Nb13 O45 1.884(5) .
Nb13 O43 2.093(5) .
Nb13 O42 2.100(5) .
Nb13 O46 2.519(8) 2_777
Nb13 Sb3 3.2820(7) .
Nb14 O47 1.745(4) .
Nb14 O56 1.868(6) 2_777
Nb14 O48 1.885(6) .
Nb14 O49 2.091(6) .
Nb14 O42 2.098(5) .
Nb14 O50 2.531(7) .
Nb14 O62 2.558(7) 2_777
Nb14 Sb3 3.2798(7) .
Nb15 O51 1.755(5) .
Nb15 O52 1.880(6) .
Nb15 O58 1.892(6) 2_777
Nb15 O43 2.080(5) .
Nb15 O53 2.087(5) .
Nb15 O46 2.537(8) 2_777
Nb15 O54 2.576(7) .
Nb15 Sb3 3.2807(7) .
Nb16 O55 1.727(5) .
Nb16 O61 1.948(6) 2_777
Nb16 O44 1.956(6) .
Nb16 O56 1.963(6) .
Nb16 O52 1.970(6) .
Nb17 O57 1.738(5) .
Nb17 O48 1.952(5) .
Nb17 O59 1.963(5) .
Nb17 O45 1.967(5) .
Nb17 O58 1.975(5) .
Nb18 O60 1.755(4) .
Nb18 O61 1.874(6) .
Nb18 O59 1.875(6) 2_777
Nb18 O53 2.075(5) .
Nb18 O49 2.084(6) .
Nb18 O50 2.530(8) .
Nb18 O54 2.551(7) .
Nb18 Sb3 3.2774(7) .
Sb1 O31 2.001(4) .
Sb1 O33 2.007(4) .
Sb1 O36 2.129(4) .
Sb1 O30 2.135(4) .
Sb2 O2 2.002(4) .
Sb2 O21 2.009(4) .
Sb2 O10 2.125(4) .
Sb2 O3 2.175(4) .
Sb3 O43 2.044(5) .
Sb3 O42 2.044(5) .
Sb3 O49 2.047(5) .
Sb3 O53 2.059(5) .
P1 O37 1.550(4) .
P1 O11 1.551(4) .
P1 O6 1.554(4) .
P1 O15 1.557(4) .
P2 O62 1.522(7) 2_777
P2 O62 1.522(7) .
P2 O54 1.541(7) 2_777
P2 O54 1.541(7) .
P2 O50 1.555(8) 2_777
P2 O50 1.555(8) .
P2 O46 1.589(8) 2_777
P2 O46 1.589(8) .
O46 Nb13 2.519(8) 2_777
O46 Nb15 2.537(8) 2_777
O50 O62 1.765(11) 2_777
O50 O54 1.792(10) .
O54 O62 1.702(10) .
O56 Nb14 1.868(6) 2_777
O58 Nb15 1.892(6) 2_777
O59 Nb18 1.875(6) 2_777
O61 Nb16 1.948(6) 2_777
O62 O50 1.765(11) 2_777
O62 Nb14 2.558(7) 2_777
O91 O110 1.32(3) .
O106 O109 1.70(2) .
N1 C4 1.485(8) .
N1 C1 1.495(8) .
N1 C3 1.499(9) .
N1 C2 1.501(8) .
N2 C6 1.490(7) .
N2 C8 1.493(8) .
N2 C5 1.494(7) .
N2 C7 1.502(7) .
N3 C12 1.461(10) .
N3 C9 1.465(10) .
N3 C11 1.481(10) .
N3 C10 1.501(8) .
N4 C14 1.450(9) .
N4 C16 1.469(9) .
N4 C13 1.493(8) .
N4 C15 1.534(10) .
N5 C20 1.476(8) .
N5 C19 1.487(8) .
N5 C17 1.490(8) .
N5 C18 1.499(7) .
N6 C23 1.467(9) .
N6 C21 1.489(9) .
N6 C24 1.489(9) .
N6 C22 1.496(9) .
N7 C25 1.340(17) .
N7 C26 1.41(3) .
N7 C28 1.493(14) .
N7 C27 1.60(3) .
N8 C31 1.478(9) .
N8 C32 1.485(9) .
N8 C30 1.492(8) .
N8 C29 1.494(11) .
N9 C36 1.435(15) .
N9 C35 1.454(12) .
N9 C34 1.469(11) .
N9 C33 1.475(11) .
N10 C39 1.474(9) .
N10 C37 1.484(9) .
N10 C40 1.495(8) .
N10 C38 1.503(10) .
N11 C43 1.294(19) .
N11 C41 1.387(18) .
N11 C42 1.42(2) .
N11 C44 1.453(11) .
N12 C46 1.422(16) .
N12 C48 1.428(11) .
N12 C47 1.464(9) .
N12 C45 1.47(2) .
N13 C51 1.390(16) .
N13 C50 1.445(12) .
N13 C49 1.454(15) .
N13 C52 1.47(2) .
C1 H1A 0.9800 .
C1 H1B 0.9800 .
C1 H1C 0.9800 .
C2 H2A 0.9800 .
C2 H2B 0.9800 .
C2 H2C 0.9800 .
C3 H3A 0.9800 .
C3 H3B 0.9800 .
C3 H3C 0.9800 .
C4 H4A 0.9800 .
C4 H4B 0.9800 .
C4 H4C 0.9800 .
C5 H5A 0.9800 .
C5 H5B 0.9800 .
C5 H5C 0.9800 .
C6 H6A 0.9800 .
C6 H6B 0.9800 .
C6 H6C 0.9800 .
C7 H7A 0.9800 .
C7 H7B 0.9800 .
C7 H7C 0.9800 .
C8 H8A 0.9800 .
C8 H8B 0.9800 .
C8 H8C 0.9800 .
C9 H9A 0.9800 .
C9 H9B 0.9800 .
C9 H9C 0.9800 .
C10 H10A 0.9800 .
C10 H10B 0.9800 .
C10 H10C 0.9800 .
C11 H11A 0.9800 .
C11 H11B 0.9800 .
C11 H11C 0.9800 .
C12 H12A 0.9800 .
C12 H12B 0.9800 .
C12 H12C 0.9800 .
C13 H13A 0.9800 .
C13 H13B 0.9800 .
C13 H13C 0.9800 .
C14 H14A 0.9800 .
C14 H14B 0.9800 .
C14 H14C 0.9800 .
C15 H15A 0.9800 .
C15 H15B 0.9800 .
C15 H15C 0.9800 .
C16 H16A 0.9800 .
C16 H16B 0.9800 .
C16 H16C 0.9800 .
C17 H17A 0.9800 .
C17 H17B 0.9800 .
C17 H17C 0.9800 .
C18 H18A 0.9800 .
C18 H18B 0.9800 .
C18 H18C 0.9800 .
C19 H19A 0.9800 .
C19 H19B 0.9800 .
C19 H19C 0.9800 .
C20 H20A 0.9800 .
C20 H20B 0.9800 .
C20 H20C 0.9800 .
C21 H21A 0.9800 .
C21 H21B 0.9800 .
C21 H21C 0.9800 .
C22 H22A 0.9800 .
C22 H22B 0.9800 .
C22 H22C 0.9800 .
C23 H23A 0.9800 .
C23 H23B 0.9800 .
C23 H23C 0.9800 .
C24 H24A 0.9800 .
C24 H24B 0.9800 .
C24 H24C 0.9800 .
C29 H29A 0.9800 .
C29 H29B 0.9800 .
C29 H29C 0.9800 .
C30 H30A 0.9800 .
C30 H30B 0.9800 .
C30 H30C 0.9800 .
C31 H31A 0.9800 .
C31 H31B 0.9800 .
C31 H31C 0.9800 .
C32 H32A 0.9800 .
C32 H32B 0.9800 .
C32 H32C 0.9800 .
C33 H33A 0.9800 .
C33 H33B 0.9800 .
C33 H33C 0.9800 .
C34 H34A 0.9800 .
C34 H34B 0.9800 .
C34 H34C 0.9800 .
C35 H35A 0.9800 .
C35 H35B 0.9800 .
C35 H35C 0.9800 .
C36 H36A 0.9800 .
C36 H36B 0.9800 .
C36 H36C 0.9800 .
C37 H37A 0.9800 .
C37 H37B 0.9800 .
C37 H37C 0.9800 .
C38 H38A 0.9800 .
C38 H38B 0.9800 .
C38 H38C 0.9800 .
C39 H39A 0.9800 .
C39 H39B 0.9800 .
C39 H39C 0.9800 .
C40 H40A 0.9800 .
C40 H40B 0.9800 .
C40 H40C 0.9800 .
C43 H43A 0.9800 .
C43 H43B 0.9800 .
C43 H43C 0.9800 .
C44 H44A 0.9800 .
C44 H44B 0.9800 .
C44 H44C 0.9800 .
C45 H45A 0.9800 .
C45 H45B 0.9800 .
C45 H45C 0.9800 .
C46 H46A 0.9800 .
C46 H46B 0.9800 .
C46 H46C 0.9800 .
C47 H47A 0.9800 .
C47 H47B 0.9800 .
C47 H47C 0.9800 .
C48 H48A 0.9800 .
C48 H48B 0.9800 .
C48 H48C 0.9800 .
C49 H49A 0.9800 .
C49 H49B 0.9800 .
C49 H49C 0.9800 .
C50 H50A 0.9800 .
C50 H50B 0.9800 .
C50 H50C 0.9800 .
